data_4082969
loop_
_publ_author_name
'Zirakzadeh, Afrooz'
'Gro\&s, Manuela A'
'Wang, Yaping'
'Mereiter, Kurt'
'Weissensteiner, Walter'

_publ_section_title
;
 Walphos versus Biferrocene-Based Walphos Analogues in the Asymmetric
 Hydrogenation of Alkenes and Ketones.
;
_journal_issue 8
_journal_name_full Organometallics
_journal_page_first 1945
_journal_page_last 1952
_journal_paper_doi 10.1021/om401074a
_journal_volume 33
_journal_year 2014
_chemical_absolute_configuration rmad
_chemical_formula_moiety 'C36 H36 Fe2 N P'
_chemical_formula_sum 'C36 H36 Fe2 N P'
_chemical_formula_weight 625.33
_chemical_name_common '1573 yw32-2 (R,S~Fc~,S~Fc~)-6 xx3'
_chemical_name_systematic
; 
(R,S~Fc~,S~Fc~)-2-[1-(N,N-Dimethylamino)ethyl]-2''-diphenylphosphino-
1,1''-biferrocene, (R,S~Fc~,S~Fc~)-6
;
_space_group_IT_number 4
_symmetry_cell_setting monoclinic
_symmetry_space_group_name_Hall 'P 2yb'
_symmetry_space_group_name_H-M 'P 1 21 1'
_atom_sites_solution_hydrogens geom
_atom_sites_solution_primary direct
_atom_sites_solution_secondary difmap
_audit_creation_method SHELXL-97
_cell_angle_alpha 90.00
_cell_angle_beta 99.319(2)
_cell_angle_gamma 90.00
_cell_formula_units_Z 4
_cell_length_a 7.3616(3)
_cell_length_b 18.1714(7)
_cell_length_c 22.4087(9)
_cell_measurement_reflns_used 9966
_cell_measurement_temperature 100(2)
_cell_measurement_theta_max 29.93
_cell_measurement_theta_min 2.24
_cell_volume 2958.1(2)
_computing_cell_refinement 'Bruker SAINT'
_computing_data_collection 'Bruker APEX2'
_computing_data_reduction 'Bruker SAINT'
_computing_molecular_graphics 'Bruker SHELXTL'
_computing_publication_material 'Bruker SHELXTL'
_computing_structure_refinement 'SHELXL-97 (Sheldrick, 2008)'
_computing_structure_solution 'SHELXS-97 (Sheldrick, 2008)'
_diffrn_ambient_temperature 100(2)
_diffrn_measured_fraction_theta_full 0.998
_diffrn_measured_fraction_theta_max 0.998
_diffrn_measurement_device_type 'Bruker APEX-II CCD'
_diffrn_measurement_method '\f and \w scans'
_diffrn_radiation_monochromator graphite
_diffrn_radiation_source 'fine-focus sealed tube'
_diffrn_radiation_type MoK\a
_diffrn_radiation_wavelength 0.71073
_diffrn_reflns_av_R_equivalents 0.0903
_diffrn_reflns_av_sigmaI/netI 0.0610
_diffrn_reflns_limit_h_max 10
_diffrn_reflns_limit_h_min -10
_diffrn_reflns_limit_k_max 25
_diffrn_reflns_limit_k_min -25
_diffrn_reflns_limit_l_max 31
_diffrn_reflns_limit_l_min -31
_diffrn_reflns_number 70046
_diffrn_reflns_theta_full 30.00
_diffrn_reflns_theta_max 30.00
_diffrn_reflns_theta_min 1.84
_exptl_absorpt_coefficient_mu 1.061
_exptl_absorpt_correction_T_max 0.91
_exptl_absorpt_correction_T_min 0.82
_exptl_absorpt_correction_type multi-scan
_exptl_absorpt_process_details 'program SADABS'
_exptl_crystal_colour orange
_exptl_crystal_density_diffrn 1.404
_exptl_crystal_density_method 'not measured'
_exptl_crystal_description prism
_exptl_crystal_F_000 1304
_exptl_crystal_size_max 0.28
_exptl_crystal_size_mid 0.16
_exptl_crystal_size_min 0.10
_refine_diff_density_max 0.728
_refine_diff_density_min -0.523
_refine_diff_density_rms 0.073
_refine_ls_abs_structure_details 'Flack H D (1983), Acta Cryst. A39, 876-881; 8309 Friedel pairs'
_refine_ls_abs_structure_Flack 0.017(8)
_refine_ls_extinction_method none
_refine_ls_goodness_of_fit_ref 1.009
_refine_ls_hydrogen_treatment constr
_refine_ls_matrix_type full
_refine_ls_number_parameters 727
_refine_ls_number_reflns 17172
_refine_ls_number_restraints 1
_refine_ls_restrained_S_all 1.009
_refine_ls_R_factor_all 0.0472
_refine_ls_R_factor_gt 0.0406
_refine_ls_shift/su_max 0.001
_refine_ls_shift/su_mean 0.000
_refine_ls_structure_factor_coef Fsqd
_refine_ls_weighting_details 'calc w=1/[\s^2^(Fo^2^)+(0.0385P)^2^+0.0000P] where P=(Fo^2^+2Fc^2^)/3'
_refine_ls_weighting_scheme calc
_refine_ls_wR_factor_gt 0.0827
_refine_ls_wR_factor_ref 0.0847
_reflns_number_gt 15307
_reflns_number_total 17172
_reflns_threshold_expression >2sigma(I)
_cod_data_source_file om401074a_si_002.cif
_cod_data_source_block 6-1573
_cod_depositor_comments
;
The following automatic conversions were performed:

'_symmetry_cell_setting' value 'Monoclinic' changed to 'monoclinic'
according to
/usr/data/users/saulius/crontab/automatic-downloads/rss-feeds/ACS/lib/dictionaries/cif_core.dic
dictionary named 'cif_core.dic' version 2.4.2 from 2011-04-26.

Automatic conversion script
Id: cif_fix_values 2281 2013-09-26 08:29:07Z andrius 

 Adding full bibliography for 4082968--4082970.cif.

 Adding full bibliography for 4082968--4082970.cif.
;
_cod_original_sg_symbol_Hall 'P 2yb '
_cod_original_sg_symbol_H-M 'P 21 '
_cod_database_code 4082969

loop_
_symmetry_equiv_pos_as_xyz
'x, y, z'
'-x, y+1/2, -z'

loop_
_atom_site_label
_atom_site_type_symbol
_atom_site_fract_x
_atom_site_fract_y
_atom_site_fract_z
_atom_site_U_iso_or_equiv
_atom_site_adp_type
_atom_site_occupancy
_atom_site_symmetry_multiplicity
_atom_site_calc_flag
_atom_site_refinement_flags
Fe1 Fe 0.07447(4) 0.530882(18) 0.122434(15) 0.01633(7) Uani 1 1 d .
Fe2 Fe 0.41625(4) 0.761034(18) 0.209474(14) 0.01533(7) Uani 1 1 d .
P1 P 0.42884(8) 0.71814(3) 0.06066(3) 0.01789(12) Uani 1 1 d .
N1 N 0.1848(3) 0.61175(12) 0.31098(9) 0.0215(4) Uani 1 1 d .
C1 C 0.2460(3) 0.60945(13) 0.16702(9) 0.0141(4) Uani 1 1 d .
C2 C 0.1783(3) 0.55976(13) 0.20903(11) 0.0169(4) Uani 1 1 d .
C3 C 0.2376(3) 0.48716(14) 0.19582(11) 0.0199(5) Uani 1 1 d .
H3 H 0.2146 0.4436 0.2168 0.024 Uiso 1 1 calc R
C4 C 0.3364(3) 0.49090(14) 0.14616(12) 0.0197(5) Uani 1 1 d .
H4 H 0.3898 0.4506 0.1282 0.024 Uiso 1 1 calc R
C5 C 0.3404(3) 0.56584(13) 0.12846(11) 0.0177(4) Uani 1 1 d .
H5 H 0.3968 0.5841 0.0962 0.021 Uiso 1 1 calc R
C6 C -0.1475(3) 0.58318(17) 0.07300(12) 0.0280(6) Uani 1 1 d .
H6 H -0.1696 0.6347 0.0711 0.034 Uiso 1 1 calc R
C7 C -0.2056(3) 0.53262(19) 0.11563(12) 0.0292(6) Uani 1 1 d .
H7 H -0.2727 0.5448 0.1471 0.035 Uiso 1 1 calc R
C8 C -0.1454(4) 0.46204(17) 0.10249(13) 0.0287(6) Uani 1 1 d .
H8 H -0.1655 0.4181 0.1235 0.034 Uiso 1 1 calc R
C9 C -0.0488(4) 0.46726(16) 0.05223(12) 0.0254(5) Uani 1 1 d .
H9 H 0.0071 0.4278 0.0341 0.031 Uiso 1 1 calc R
C10 C -0.0516(3) 0.54228(16) 0.03442(11) 0.0251(5) Uani 1 1 d .
H10 H 0.0020 0.5617 0.0020 0.030 Uiso 1 1 calc R
C11 C 0.2293(3) 0.69052(12) 0.16328(10) 0.0139(4) Uani 1 1 d .
C12 C 0.3020(3) 0.73992(12) 0.12223(10) 0.0141(4) Uani 1 1 d .
C13 C 0.2604(3) 0.81392(13) 0.13854(10) 0.0160(4) Uani 1 1 d .
H13 H 0.2931 0.8574 0.1193 0.019 Uiso 1 1 calc R
C14 C 0.1631(3) 0.81117(13) 0.18779(10) 0.0169(4) Uani 1 1 d .
H14 H 0.1181 0.8523 0.2071 0.020 Uiso 1 1 calc R
C15 C 0.1440(3) 0.73600(13) 0.20358(10) 0.0149(4) Uani 1 1 d .
H15 H 0.0848 0.7186 0.2355 0.018 Uiso 1 1 calc R
C16 C 0.5997(3) 0.69418(16) 0.26215(12) 0.0266(6) Uani 1 1 d .
H16 H 0.5909 0.6422 0.2656 0.032 Uiso 1 1 calc R
C17 C 0.6884(3) 0.73271(15) 0.21996(12) 0.0226(5) Uani 1 1 d .
H17 H 0.7492 0.7109 0.1901 0.027 Uiso 1 1 calc R
C18 C 0.6709(4) 0.80961(16) 0.22998(13) 0.0270(6) Uani 1 1 d .
H18 H 0.7182 0.8481 0.2082 0.032 Uiso 1 1 calc R
C19 C 0.5698(4) 0.81845(17) 0.27854(12) 0.0278(6) Uani 1 1 d .
H19 H 0.5371 0.8639 0.2948 0.033 Uiso 1 1 calc R
C20 C 0.5262(4) 0.74716(16) 0.29850(12) 0.0284(6) Uani 1 1 d .
H20 H 0.4598 0.7368 0.3305 0.034 Uiso 1 1 calc R
C21 C 0.0674(3) 0.57640(15) 0.25909(11) 0.0202(5) Uani 1 1 d .
H21 H -0.0276 0.6135 0.2424 0.024 Uiso 1 1 calc R
C22 C -0.0379(4) 0.50822(15) 0.27595(13) 0.0279(6) Uani 1 1 d .
H22A H 0.0500 0.4712 0.2947 0.042 Uiso 1 1 calc R
H22B H -0.1114 0.4876 0.2394 0.042 Uiso 1 1 calc R
H22C H -0.1194 0.5225 0.3045 0.042 Uiso 1 1 calc R
C23 C 0.3353(4) 0.56562(16) 0.33951(12) 0.0288(6) Uani 1 1 d .
H23A H 0.4109 0.5932 0.3720 0.043 Uiso 1 1 calc R
H23B H 0.4111 0.5509 0.3094 0.043 Uiso 1 1 calc R
H23C H 0.2853 0.5217 0.3563 0.043 Uiso 1 1 calc R
C24 C 0.0785(4) 0.63946(17) 0.35545(11) 0.0298(6) Uani 1 1 d .
H24A H 0.0356 0.5981 0.3775 0.045 Uiso 1 1 calc R
H24B H -0.0278 0.6671 0.3349 0.045 Uiso 1 1 calc R
H24C H 0.1558 0.6719 0.3839 0.045 Uiso 1 1 calc R
C25 C 0.5305(3) 0.80830(14) 0.04810(10) 0.0178(4) Uani 1 1 d .
C26 C 0.7097(3) 0.82179(15) 0.07743(12) 0.0231(5) Uani 1 1 d .
H26 H 0.7748 0.7844 0.1017 0.028 Uiso 1 1 calc R
C27 C 0.7933(4) 0.88892(16) 0.07152(13) 0.0275(6) Uani 1 1 d .
H27 H 0.9145 0.8976 0.0923 0.033 Uiso 1 1 calc R
C28 C 0.7009(4) 0.94395(15) 0.03532(12) 0.0259(5) Uani 1 1 d .
H28 H 0.7579 0.9903 0.0317 0.031 Uiso 1 1 calc R
C29 C 0.5257(4) 0.93052(14) 0.00485(12) 0.0229(5) Uani 1 1 d .
H29 H 0.4628 0.9673 -0.0206 0.027 Uiso 1 1 calc R
C30 C 0.4410(3) 0.86330(14) 0.01131(11) 0.0213(5) Uani 1 1 d .
H30 H 0.3201 0.8548 -0.0097 0.026 Uiso 1 1 calc R
C31 C 0.2393(4) 0.71431(14) -0.00327(10) 0.0213(5) Uani 1 1 d .
C32 C 0.2767(4) 0.6863(2) -0.05815(13) 0.0378(7) Uani 1 1 d .
H32 H 0.3962 0.6682 -0.0608 0.045 Uiso 1 1 calc R
C33 C 0.1406(5) 0.6846(2) -0.10854(14) 0.0506(10) Uani 1 1 d .
H33 H 0.1693 0.6668 -0.1458 0.061 Uiso 1 1 calc R
C34 C -0.0350(5) 0.7082(2) -0.10592(13) 0.0454(9) Uani 1 1 d .
H34 H -0.1276 0.7063 -0.1408 0.055 Uiso 1 1 calc R
C35 C -0.0748(4) 0.73471(19) -0.05189(13) 0.0361(7) Uani 1 1 d .
H35 H -0.1962 0.7507 -0.0494 0.043 Uiso 1 1 calc R
C36 C 0.0606(4) 0.73823(16) -0.00122(12) 0.0277(6) Uani 1 1 d .
H36 H 0.0311 0.7573 0.0355 0.033 Uiso 1 1 calc R
Fe1' Fe 0.47320(5) 0.268031(19) 0.269740(15) 0.01780(7) Uani 1 1 d .
Fe2' Fe 0.29031(5) 0.13172(2) 0.452188(16) 0.02533(9) Uani 1 1 d .
P1' P 0.13212(9) 0.06796(4) 0.30944(3) 0.01991(12) Uani 1 1 d .
N1' N 0.5436(4) 0.33186(15) 0.46169(10) 0.0327(6) Uani 1 1 d .
C1' C 0.3689(3) 0.23187(13) 0.34487(10) 0.0163(4) Uani 1 1 d .
C2' C 0.4564(3) 0.30358(14) 0.35479(11) 0.0196(5) Uani 1 1 d .
C3' C 0.3613(4) 0.35279(14) 0.31058(12) 0.0241(5) Uani 1 1 d .
H3' H 0.3873 0.4037 0.3070 0.029 Uiso 1 1 calc R
C4' C 0.2211(4) 0.31274(14) 0.27289(12) 0.0233(5) Uani 1 1 d .
H4' H 0.1387 0.3320 0.2395 0.028 Uiso 1 1 calc R
C5' C 0.2261(3) 0.23884(13) 0.29392(11) 0.0188(5) Uani 1 1 d .
H5' H 0.1471 0.2003 0.2768 0.023 Uiso 1 1 calc R
C6' C 0.6666(4) 0.19375(16) 0.25144(12) 0.0255(5) Uani 1 1 d .
H6' H 0.7031 0.1500 0.2733 0.031 Uiso 1 1 calc R
C7' C 0.7466(4) 0.26495(19) 0.26329(13) 0.0318(6) Uani 1 1 d .
H7' H 0.8454 0.2770 0.2946 0.038 Uiso 1 1 calc R
C8' C 0.6523(4) 0.31431(17) 0.22003(13) 0.0340(7) Uani 1 1 d .
H8' H 0.6775 0.3654 0.2173 0.041 Uiso 1 1 calc R
C9' C 0.5142(4) 0.27488(16) 0.18164(12) 0.0299(6) Uani 1 1 d .
H9' H 0.4307 0.2947 0.1488 0.036 Uiso 1 1 calc R
C10' C 0.5232(4) 0.19998(15) 0.20119(11) 0.0248(5) Uani 1 1 d .
H10' H 0.4463 0.1611 0.1836 0.030 Uiso 1 1 calc R
C11' C 0.4107(3) 0.16400(13) 0.38013(10) 0.0161(4) Uani 1 1 d .
C12' C 0.3214(3) 0.09270(13) 0.36944(10) 0.0172(4) Uani 1 1 d .
C13' C 0.4045(3) 0.04365(14) 0.41586(11) 0.0224(5) Uani 1 1 d .
H13' H 0.3727 -0.0066 0.4195 0.027 Uiso 1 1 calc R
C14' C 0.5422(3) 0.08215(15) 0.45558(11) 0.0220(5) Uani 1 1 d .
H14' H 0.6183 0.0626 0.4902 0.026 Uiso 1 1 calc R
C15' C 0.5449(3) 0.15569(14) 0.43365(10) 0.0180(4) Uani 1 1 d .
H15' H 0.6240 0.1936 0.4518 0.022 Uiso 1 1 calc R
C16' C 0.1288(4) 0.2181(3) 0.46884(17) 0.0517(10) Uani 1 1 d .
H16' H 0.1200 0.2646 0.4492 0.062 Uiso 1 1 calc R
C17' C 0.0191(4) 0.1557(3) 0.45069(14) 0.0446(9) Uani 1 1 d .
H17' H -0.0750 0.1529 0.4163 0.054 Uiso 1 1 calc R
C18' C 0.0731(4) 0.0980(3) 0.49238(13) 0.0513(11) Uani 1 1 d .
H18' H 0.0218 0.0500 0.4912 0.062 Uiso 1 1 calc R
C19' C 0.2186(5) 0.1257(3) 0.53630(14) 0.0666(16) Uani 1 1 d .
H19' H 0.2812 0.0991 0.5700 0.080 Uiso 1 1 calc R
C20' C 0.2542(5) 0.1991(3) 0.52141(16) 0.0616(14) Uani 1 1 d .
H20' H 0.3459 0.2303 0.5428 0.074 Uiso 1 1 calc R
C21' C 0.6131(4) 0.32702(14) 0.40370(11) 0.0230(5) Uani 1 1 d .
H21' H 0.7056 0.2863 0.4080 0.028 Uiso 1 1 calc R
C22' C 0.7121(4) 0.39614(17) 0.38664(14) 0.0357(7) Uani 1 1 d .
H22D H 0.6243 0.4370 0.3796 0.054 Uiso 1 1 calc R
H22E H 0.7639 0.3867 0.3497 0.054 Uiso 1 1 calc R
H22F H 0.8114 0.4089 0.4196 0.054 Uiso 1 1 calc R
C23' C 0.4094(5) 0.3896(2) 0.46275(16) 0.0540(11) Uani 1 1 d .
H23D H 0.3547 0.3854 0.4997 0.081 Uiso 1 1 calc R
H23E H 0.3127 0.3849 0.4273 0.081 Uiso 1 1 calc R
H23F H 0.4696 0.4376 0.4620 0.081 Uiso 1 1 calc R
C24' C 0.6904(5) 0.3367(2) 0.51350(13) 0.0432(8) Uani 1 1 d .
H24D H 0.7465 0.3857 0.5148 0.065 Uiso 1 1 calc R
H24E H 0.7840 0.2993 0.5099 0.065 Uiso 1 1 calc R
H24F H 0.6396 0.3283 0.5507 0.065 Uiso 1 1 calc R
C25' C 0.0588(3) -0.02062(15) 0.33683(11) 0.0222(5) Uani 1 1 d .
C26' C -0.0877(4) -0.0211(2) 0.36853(12) 0.0332(6) Uani 1 1 d .
H26' H -0.1455 0.0240 0.3759 0.040 Uiso 1 1 calc R
C27' C -0.1516(4) -0.0865(2) 0.38970(13) 0.0404(8) Uani 1 1 d .
H27' H -0.2513 -0.0858 0.4118 0.048 Uiso 1 1 calc R
C28' C -0.0712(4) -0.1523(2) 0.37874(12) 0.0375(8) Uani 1 1 d .
H28' H -0.1150 -0.1968 0.3936 0.045 Uiso 1 1 calc R
C29' C 0.0739(4) -0.15408(17) 0.34607(12) 0.0315(6) Uani 1 1 d .
H29' H 0.1281 -0.1996 0.3378 0.038 Uiso 1 1 calc R
C30' C 0.1387(4) -0.08848(15) 0.32575(11) 0.0243(5) Uani 1 1 d .
H30' H 0.2391 -0.0895 0.3039 0.029 Uiso 1 1 calc R
C31' C 0.2619(4) 0.03888(13) 0.25004(11) 0.0230(5) Uani 1 1 d .
C32' C 0.1681(5) 0.03549(17) 0.19091(12) 0.0326(6) Uani 1 1 d .
H32' H 0.0403 0.0465 0.1827 0.039 Uiso 1 1 calc R
C33' C 0.2620(6) 0.01581(17) 0.14339(13) 0.0443(9) Uani 1 1 d .
H33' H 0.1974 0.0133 0.1031 0.053 Uiso 1 1 calc R
C34' C 0.4467(6) 0.00017(17) 0.15504(15) 0.0431(9) Uani 1 1 d .
H34' H 0.5095 -0.0134 0.1229 0.052 Uiso 1 1 calc R
C35' C 0.5415(5) 0.00409(16) 0.21340(15) 0.0375(7) Uani 1 1 d .
H35' H 0.6696 -0.0064 0.2213 0.045 Uiso 1 1 calc R
C36' C 0.4491(4) 0.02351(15) 0.26083(12) 0.0270(5) Uani 1 1 d .
H36' H 0.5150 0.0262 0.3009 0.032 Uiso 1 1 calc R

loop_
_atom_site_aniso_label
_atom_site_aniso_U_11
_atom_site_aniso_U_22
_atom_site_aniso_U_33
_atom_site_aniso_U_23
_atom_site_aniso_U_13
_atom_site_aniso_U_12
Fe1 0.01037(15) 0.01624(16) 0.02256(16) -0.00194(13) 0.00319(12) -0.00168(13)
Fe2 0.01018(14) 0.01607(15) 0.01890(14) 0.00155(13) -0.00019(11) -0.00079(12)
P1 0.0169(3) 0.0157(3) 0.0225(3) 0.0023(2) 0.0077(2) 0.0023(2)
N1 0.0226(11) 0.0230(10) 0.0194(9) 0.0018(8) 0.0051(8) -0.0004(8)
C1 0.0093(10) 0.0162(10) 0.0168(10) 0.0010(8) 0.0019(8) 0.0008(8)
C2 0.0119(10) 0.0158(11) 0.0223(11) 0.0013(9) 0.0004(8) -0.0005(8)
C3 0.0168(11) 0.0157(11) 0.0275(12) 0.0038(9) 0.0050(9) -0.0013(9)
C4 0.0142(11) 0.0152(11) 0.0302(12) 0.0008(9) 0.0050(9) 0.0020(9)
C5 0.0121(10) 0.0137(10) 0.0270(11) 0.0027(9) 0.0028(9) 0.0025(8)
C6 0.0153(12) 0.0341(15) 0.0321(13) -0.0074(12) -0.0037(10) 0.0039(11)
C7 0.0100(11) 0.0469(17) 0.0312(13) -0.0104(13) 0.0045(9) -0.0056(12)
C8 0.0172(12) 0.0346(15) 0.0341(14) -0.0042(12) 0.0033(10) -0.0137(11)
C9 0.0213(13) 0.0262(13) 0.0288(13) -0.0111(11) 0.0042(10) -0.0057(10)
C10 0.0173(12) 0.0330(15) 0.0232(12) -0.0031(11) -0.0018(9) -0.0009(10)
C11 0.0102(10) 0.0130(9) 0.0173(10) 0.0017(8) -0.0015(8) -0.0014(8)
C12 0.0112(10) 0.0121(9) 0.0183(10) 0.0011(8) 0.0001(8) 0.0000(8)
C13 0.0155(11) 0.0125(10) 0.0197(10) 0.0021(8) 0.0019(8) 0.0008(8)
C14 0.0148(11) 0.0159(10) 0.0192(10) -0.0013(9) 0.0008(8) 0.0019(8)
C15 0.0095(10) 0.0180(11) 0.0169(10) -0.0001(8) 0.0009(8) -0.0007(8)
C16 0.0156(12) 0.0301(14) 0.0313(13) 0.0096(11) -0.0047(10) -0.0007(10)
C17 0.0114(11) 0.0250(13) 0.0302(12) 0.0055(10) 0.0001(9) 0.0045(9)
C18 0.0150(12) 0.0288(14) 0.0348(14) 0.0046(12) -0.0032(10) -0.0063(10)
C19 0.0194(13) 0.0319(15) 0.0294(13) -0.0053(11) -0.0039(10) -0.0029(11)
C20 0.0209(12) 0.0369(16) 0.0240(12) 0.0042(11) -0.0063(9) -0.0019(11)
C21 0.0167(11) 0.0226(12) 0.0220(11) 0.0025(9) 0.0050(9) -0.0041(9)
C22 0.0282(14) 0.0237(13) 0.0338(14) 0.0043(11) 0.0112(11) -0.0053(10)
C23 0.0317(15) 0.0280(14) 0.0250(12) 0.0032(11) -0.0008(11) 0.0015(12)
C24 0.0373(15) 0.0318(14) 0.0222(12) 0.0010(11) 0.0102(11) -0.0005(12)
C25 0.0151(11) 0.0182(11) 0.0214(10) 0.0007(9) 0.0071(9) -0.0007(9)
C26 0.0161(11) 0.0243(13) 0.0297(12) 0.0075(10) 0.0057(9) 0.0041(9)
C27 0.0129(12) 0.0327(15) 0.0367(14) 0.0108(12) 0.0033(10) -0.0048(10)
C28 0.0239(13) 0.0257(13) 0.0300(13) 0.0073(10) 0.0103(10) -0.0016(11)
C29 0.0220(12) 0.0196(12) 0.0275(12) 0.0089(10) 0.0050(10) 0.0023(10)
C30 0.0187(12) 0.0208(12) 0.0239(11) 0.0066(9) 0.0021(9) 0.0007(9)
C31 0.0258(12) 0.0198(11) 0.0187(10) 0.0008(9) 0.0049(9) -0.0060(10)
C32 0.0322(16) 0.054(2) 0.0315(14) -0.0132(14) 0.0174(12) -0.0127(15)
C33 0.045(2) 0.085(3) 0.0265(14) -0.0188(17) 0.0187(13) -0.0259(19)
C34 0.0409(18) 0.069(2) 0.0236(13) -0.0029(15) -0.0028(12) -0.0249(18)
C35 0.0303(15) 0.0454(18) 0.0299(13) 0.0031(13) -0.0031(12) -0.0036(13)
C36 0.0289(14) 0.0316(14) 0.0216(11) -0.0034(10) 0.0010(10) 0.0014(11)
Fe1' 0.01796(16) 0.01480(15) 0.01986(15) 0.00111(13) 0.00076(12) -0.00092(14)
Fe2' 0.01326(16) 0.0471(3) 0.01658(15) -0.00324(16) 0.00527(12) -0.00388(16)
P1' 0.0171(3) 0.0210(3) 0.0207(3) 0.0004(2) 0.0004(2) -0.0024(2)
N1' 0.0368(14) 0.0322(13) 0.0257(11) -0.0113(10) -0.0048(10) 0.0068(11)
C1' 0.0157(11) 0.0162(11) 0.0172(10) -0.0001(8) 0.0030(8) 0.0052(8)
C2' 0.0159(11) 0.0188(12) 0.0238(11) -0.0038(9) 0.0024(9) 0.0029(9)
C3' 0.0238(13) 0.0140(11) 0.0327(13) -0.0029(10) -0.0012(10) 0.0027(9)
C4' 0.0208(12) 0.0160(11) 0.0308(13) 0.0001(10) -0.0030(10) 0.0029(9)
C5' 0.0154(11) 0.0148(10) 0.0253(11) -0.0022(9) 0.0007(9) 0.0018(8)
C6' 0.0239(13) 0.0271(13) 0.0277(12) 0.0010(10) 0.0104(10) 0.0055(10)
C7' 0.0227(12) 0.0378(15) 0.0367(14) -0.0067(14) 0.0108(10) -0.0092(13)
C8' 0.0431(17) 0.0274(14) 0.0348(15) 0.0022(12) 0.0165(13) -0.0110(13)
C9' 0.0416(16) 0.0262(14) 0.0228(12) 0.0045(11) 0.0077(11) -0.0024(12)
C10' 0.0300(13) 0.0206(12) 0.0251(12) -0.0022(10) 0.0079(10) 0.0003(10)
C11' 0.0144(11) 0.0171(11) 0.0179(10) -0.0003(8) 0.0060(8) 0.0033(8)
C12' 0.0145(11) 0.0193(11) 0.0186(10) -0.0009(9) 0.0052(8) -0.0006(9)
C13' 0.0168(11) 0.0255(13) 0.0246(11) 0.0076(10) 0.0026(9) -0.0030(9)
C14' 0.0152(11) 0.0285(13) 0.0220(11) 0.0091(10) 0.0016(9) -0.0041(10)
C15' 0.0080(10) 0.0242(12) 0.0227(11) 0.0027(10) 0.0048(8) 0.0003(8)
C16' 0.0264(16) 0.076(3) 0.057(2) -0.036(2) 0.0188(15) 0.0023(17)
C17' 0.0175(13) 0.086(3) 0.0330(15) -0.0183(17) 0.0123(11) -0.0022(16)
C18' 0.0231(15) 0.109(4) 0.0248(14) -0.0031(18) 0.0125(12) -0.0173(18)
C19' 0.0236(16) 0.158(5) 0.0199(14) -0.007(2) 0.0098(12) -0.018(2)
C20' 0.0257(16) 0.119(4) 0.0432(19) -0.047(2) 0.0159(14) -0.010(2)
C21' 0.0236(13) 0.0168(11) 0.0267(12) -0.0025(9) -0.0020(10) -0.0001(10)
C22' 0.0363(16) 0.0229(14) 0.0436(17) -0.0051(12) -0.0064(13) -0.0079(12)
C23' 0.052(2) 0.066(3) 0.0403(18) -0.0275(18) -0.0044(16) 0.0259(19)
C24' 0.053(2) 0.0409(18) 0.0297(14) -0.0095(13) -0.0109(14) 0.0029(16)
C25' 0.0185(12) 0.0296(14) 0.0174(11) 0.0019(10) -0.0002(9) -0.0093(10)
C26' 0.0248(14) 0.0468(18) 0.0273(13) -0.0005(12) 0.0024(11) -0.0092(13)
C27' 0.0271(15) 0.067(2) 0.0271(14) 0.0031(14) 0.0042(11) -0.0202(15)
C28' 0.0357(16) 0.0478(19) 0.0256(13) 0.0119(13) -0.0056(12) -0.0262(15)
C29' 0.0352(15) 0.0307(15) 0.0250(12) 0.0081(11) -0.0060(11) -0.0163(12)
C30' 0.0212(12) 0.0286(13) 0.0219(11) 0.0008(10) -0.0004(9) -0.0081(10)
C31' 0.0370(14) 0.0120(11) 0.0205(11) 0.0030(9) 0.0064(10) -0.0042(10)
C32' 0.0485(18) 0.0232(13) 0.0237(12) 0.0024(11) -0.0016(12) -0.0150(13)
C33' 0.085(3) 0.0277(16) 0.0207(13) -0.0044(11) 0.0097(15) -0.0233(16)
C34' 0.074(3) 0.0226(14) 0.0396(17) -0.0095(13) 0.0310(17) -0.0122(15)
C35' 0.054(2) 0.0194(13) 0.0474(18) -0.0041(12) 0.0333(16) -0.0004(13)
C36' 0.0374(15) 0.0202(12) 0.0267(12) 0.0014(10) 0.0145(11) -0.0005(11)

loop_
_atom_type_symbol
_atom_type_description
_atom_type_scat_dispersion_real
_atom_type_scat_dispersion_imag
_atom_type_scat_source
C C 0.0033 0.0016 'International Tables Vol C Tables 4.2.6.8 and 6.1.1.4'
H H 0.0000 0.0000 'International Tables Vol C Tables 4.2.6.8 and 6.1.1.4'
N N 0.0061 0.0033 'International Tables Vol C Tables 4.2.6.8 and 6.1.1.4'
P P 0.1023 0.0942 'International Tables Vol C Tables 4.2.6.8 and 6.1.1.4'
Fe Fe 0.3463 0.8444 'International Tables Vol C Tables 4.2.6.8 and 6.1.1.4'

loop_
_geom_angle_atom_site_label_1
_geom_angle_atom_site_label_2
_geom_angle_atom_site_label_3
_geom_angle
C3 Fe1 C2 41.30(10)
C3 Fe1 C8 106.35(11)
C2 Fe1 C8 121.99(10)
C3 Fe1 C5 68.52(10)
C2 Fe1 C5 69.44(10)
C8 Fe1 C5 157.64(11)
C3 Fe1 C9 122.14(11)
C2 Fe1 C9 158.65(11)
C8 Fe1 C9 41.01(11)
C5 Fe1 C9 121.91(10)
C3 Fe1 C7 121.53(11)
C2 Fe1 C7 106.61(10)
C8 Fe1 C7 40.25(12)
C5 Fe1 C7 160.99(12)
C9 Fe1 C7 68.54(11)
C3 Fe1 C4 40.90(10)
C2 Fe1 C4 69.61(10)
C8 Fe1 C4 121.35(11)
C5 Fe1 C4 40.62(9)
C9 Fe1 C4 106.33(11)
C7 Fe1 C4 157.08(12)
C3 Fe1 C10 158.97(11)
C2 Fe1 C10 158.86(11)
C8 Fe1 C10 68.35(11)
C5 Fe1 C10 108.19(10)
C9 Fe1 C10 40.59(11)
C7 Fe1 C10 68.43(11)
C4 Fe1 C10 123.10(10)
C3 Fe1 C6 158.61(10)
C2 Fe1 C6 122.56(10)
C8 Fe1 C6 68.36(12)
C5 Fe1 C6 124.24(11)
C9 Fe1 C6 68.34(11)
C7 Fe1 C6 41.15(12)
C4 Fe1 C6 159.68(11)
C10 Fe1 C6 40.28(10)
C3 Fe1 C1 69.05(9)
C2 Fe1 C1 41.51(9)
C8 Fe1 C1 159.58(10)
C5 Fe1 C1 40.94(9)
C9 Fe1 C1 158.29(10)
C7 Fe1 C1 123.97(11)
C4 Fe1 C1 69.01(9)
C10 Fe1 C1 122.99(10)
C6 Fe1 C1 108.27(10)
C12 Fe2 C11 41.67(9)
C12 Fe2 C15 69.30(9)
C11 Fe2 C15 41.41(9)
C12 Fe2 C13 41.32(9)
C11 Fe2 C13 69.66(9)
C15 Fe2 C13 68.42(9)
C12 Fe2 C20 162.00(11)
C11 Fe2 C20 123.16(10)
C15 Fe2 C20 105.41(10)
C13 Fe2 C20 154.31(11)
C12 Fe2 C16 125.05(10)
C11 Fe2 C16 104.40(10)
C15 Fe2 C16 117.10(10)
C13 Fe2 C16 164.60(10)
C20 Fe2 C16 40.75(11)
C12 Fe2 C17 107.93(10)
C11 Fe2 C17 117.98(10)
C15 Fe2 C17 152.37(10)
C13 Fe2 C17 128.61(10)
C20 Fe2 C17 68.33(11)
C16 Fe2 C17 40.58(10)
C12 Fe2 C19 155.98(11)
C11 Fe2 C19 161.72(10)
C15 Fe2 C19 125.39(10)
C13 Fe2 C19 121.32(11)
C20 Fe2 C19 40.73(11)
C16 Fe2 C19 68.54(12)
C17 Fe2 C19 68.34(11)
C12 Fe2 C18 121.05(10)
C11 Fe2 C18 154.26(11)
C15 Fe2 C18 164.11(11)
C13 Fe2 C18 110.41(10)
C20 Fe2 C18 68.40(11)
C16 Fe2 C18 68.45(11)
C17 Fe2 C18 40.65(11)
C19 Fe2 C18 40.59(11)
C12 Fe2 C14 68.87(9)
C11 Fe2 C14 69.34(9)
C15 Fe2 C14 40.65(9)
C13 Fe2 C14 40.20(9)
C20 Fe2 C14 119.02(11)
C16 Fe2 C14 152.49(10)
C17 Fe2 C14 165.99(10)
C19 Fe2 C14 108.68(11)
C18 Fe2 C14 128.32(11)
C12 P1 C31 100.41(11)
C12 P1 C25 101.09(10)
C31 P1 C25 101.01(11)
C23 N1 C24 110.8(2)
C23 N1 C21 113.7(2)
C24 N1 C21 112.2(2)
C5 C1 C2 107.4(2)
C5 C1 C11 124.1(2)
C2 C1 C11 128.5(2)
C5 C1 Fe1 69.06(13)
C2 C1 Fe1 68.55(13)
C11 C1 Fe1 128.71(15)
C3 C2 C1 106.9(2)
C3 C2 C21 123.5(2)
C1 C2 C21 129.6(2)
C3 C2 Fe1 69.29(14)
C1 C2 Fe1 69.94(13)
C21 C2 Fe1 126.21(16)
C4 C3 C2 109.1(2)
C4 C3 Fe1 70.10(14)
C2 C3 Fe1 69.41(14)
C4 C3 H3 125.4
C2 C3 H3 125.4
Fe1 C3 H3 126.6
C5 C4 C3 107.4(2)
C5 C4 Fe1 69.43(14)
C3 C4 Fe1 69.00(14)
C5 C4 H4 126.3
C3 C4 H4 126.3
Fe1 C4 H4 126.8
C4 C5 C1 109.1(2)
C4 C5 Fe1 69.95(14)
C1 C5 Fe1 70.01(13)
C4 C5 H5 125.4
C1 C5 H5 125.4
Fe1 C5 H5 126.2
C10 C6 C7 107.6(3)
C10 C6 Fe1 69.74(15)
C7 C6 Fe1 69.05(15)
C10 C6 H6 126.2
C7 C6 H6 126.2
Fe1 C6 H6 126.6
C8 C7 C6 107.8(2)
C8 C7 Fe1 69.66(15)
C6 C7 Fe1 69.80(14)
C8 C7 H7 126.1
C6 C7 H7 126.1
Fe1 C7 H7 126.0
C7 C8 C9 108.6(3)
C7 C8 Fe1 70.09(15)
C9 C8 Fe1 69.69(14)
C7 C8 H8 125.7
C9 C8 H8 125.7
Fe1 C8 H8 126.1
C10 C9 C8 107.4(3)
C10 C9 Fe1 69.97(15)
C8 C9 Fe1 69.29(14)
C10 C9 H9 126.3
C8 C9 H9 126.3
Fe1 C9 H9 126.0
C6 C10 C9 108.6(2)
C6 C10 Fe1 69.98(15)
C9 C10 Fe1 69.43(15)
C6 C10 H10 125.7
C9 C10 H10 125.7
Fe1 C10 H10 126.5
C15 C11 C12 106.60(19)
C15 C11 C1 125.2(2)
C12 C11 C1 128.1(2)
C15 C11 Fe2 69.36(13)
C12 C11 Fe2 69.14(12)
C1 C11 Fe2 123.68(15)
C13 C12 C11 107.59(19)
C13 C12 P1 123.29(17)
C11 C12 P1 129.11(17)
C13 C12 Fe2 69.63(13)
C11 C12 Fe2 69.19(12)
P1 C12 Fe2 125.64(11)
C14 C13 C12 108.7(2)
C14 C13 Fe2 70.55(13)
C12 C13 Fe2 69.05(13)
C14 C13 H13 125.6
C12 C13 H13 125.6
Fe2 C13 H13 126.4
C13 C14 C15 108.1(2)
C13 C14 Fe2 69.26(13)
C15 C14 Fe2 68.83(13)
C13 C14 H14 125.9
C15 C14 H14 125.9
Fe2 C14 H14 127.6
C14 C15 C11 108.9(2)
C14 C15 Fe2 70.52(14)
C11 C15 Fe2 69.23(12)
C14 C15 H15 125.5
C11 C15 H15 125.5
Fe2 C15 H15 126.3
C17 C16 C20 107.8(3)
C17 C16 Fe2 69.76(14)
C20 C16 Fe2 69.62(15)
C17 C16 H16 126.1
C20 C16 H16 126.1
Fe2 C16 H16 126.1
C16 C17 C18 108.4(3)
C16 C17 Fe2 69.67(14)
C18 C17 Fe2 70.08(15)
C16 C17 H17 125.8
C18 C17 H17 125.8
Fe2 C17 H17 126.0
C19 C18 C17 107.6(3)
C19 C18 Fe2 69.42(15)
C17 C18 Fe2 69.27(15)
C19 C18 H18 126.2
C17 C18 H18 126.2
Fe2 C18 H18 126.7
C18 C19 C20 108.0(3)
C18 C19 Fe2 69.99(15)
C20 C19 Fe2 69.46(15)
C18 C19 H19 126.0
C20 C19 H19 126.0
Fe2 C19 H19 126.1
C16 C20 C19 108.0(2)
C16 C20 Fe2 69.63(15)
C19 C20 Fe2 69.81(15)
C16 C20 H20 126.0
C19 C20 H20 126.0
Fe2 C20 H20 126.2
N1 C21 C2 110.54(19)
N1 C21 C22 114.2(2)
C2 C21 C22 111.9(2)
N1 C21 H21 106.6
C2 C21 H21 106.6
C22 C21 H21 106.6
C21 C22 H22A 109.5
C21 C22 H22B 109.5
H22A C22 H22B 109.5
C21 C22 H22C 109.5
H22A C22 H22C 109.5
H22B C22 H22C 109.5
N1 C23 H23A 109.5
N1 C23 H23B 109.5
H23A C23 H23B 109.5
N1 C23 H23C 109.5
H23A C23 H23C 109.5
H23B C23 H23C 109.5
N1 C24 H24A 109.5
N1 C24 H24B 109.5
H24A C24 H24B 109.5
N1 C24 H24C 109.5
H24A C24 H24C 109.5
H24B C24 H24C 109.5
C30 C25 C26 118.2(2)
C30 C25 P1 124.37(19)
C26 C25 P1 117.40(18)
C27 C26 C25 120.7(2)
C27 C26 H26 119.6
C25 C26 H26 119.6
C26 C27 C28 120.4(2)
C26 C27 H27 119.8
C28 C27 H27 119.8
C29 C28 C27 119.4(2)
C29 C28 H28 120.3
C27 C28 H28 120.3
C28 C29 C30 120.2(2)
C28 C29 H29 119.9
C30 C29 H29 119.9
C29 C30 C25 121.1(2)
C29 C30 H30 119.5
C25 C30 H30 119.5
C36 C31 C32 117.6(2)
C36 C31 P1 124.47(19)
C32 C31 P1 117.9(2)
C33 C32 C31 120.4(3)
C33 C32 H32 119.8
C31 C32 H32 119.8
C34 C33 C32 121.4(3)
C34 C33 H33 119.3
C32 C33 H33 119.3
C33 C34 C35 118.8(3)
C33 C34 H34 120.6
C35 C34 H34 120.6
C34 C35 C36 120.6(3)
C34 C35 H35 119.7
C36 C35 H35 119.7
C35 C36 C31 121.1(3)
C35 C36 H36 119.5
C31 C36 H36 119.5
C3' Fe1' C2' 41.19(10)
C3' Fe1' C4' 40.94(10)
C2' Fe1' C4' 69.35(10)
C3' Fe1' C8' 106.16(12)
C2' Fe1' C8' 121.54(11)
C4' Fe1' C8' 121.83(12)
C3' Fe1' C7' 121.91(12)
C2' Fe1' C7' 106.55(11)
C4' Fe1' C7' 158.00(12)
C8' Fe1' C7' 40.63(13)
C3' Fe1' C9' 121.44(11)
C2' Fe1' C9' 157.51(11)
C4' Fe1' C9' 106.64(12)
C8' Fe1' C9' 40.50(12)
C7' Fe1' C9' 68.45(12)
C3' Fe1' C5' 68.62(10)
C2' Fe1' C5' 69.12(10)
C4' Fe1' C5' 40.70(10)
C8' Fe1' C5' 158.51(11)
C7' Fe1' C5' 159.82(12)
C9' Fe1' C5' 123.09(11)
C3' Fe1' C6' 159.01(11)
C2' Fe1' C6' 123.05(10)
C4' Fe1' C6' 159.24(11)
C8' Fe1' C6' 68.35(12)
C7' Fe1' C6' 40.85(12)
C9' Fe1' C6' 68.40(11)
C5' Fe1' C6' 123.85(10)
C3' Fe1' C10' 158.25(11)
C2' Fe1' C10' 159.76(10)
C4' Fe1' C10' 122.76(11)
C8' Fe1' C10' 68.25(11)
C7' Fe1' C10' 68.41(11)
C9' Fe1' C10' 40.77(11)
C5' Fe1' C10' 108.44(10)
C6' Fe1' C10' 40.45(11)
C3' Fe1' C1' 69.10(10)
C2' Fe1' C1' 41.53(10)
C4' Fe1' C1' 68.78(10)
C8' Fe1' C1' 159.02(11)
C7' Fe1' C1' 123.31(11)
C9' Fe1' C1' 159.42(11)
C5' Fe1' C1' 40.55(9)
C6' Fe1' C1' 108.36(10)
C10' Fe1' C1' 123.61(10)
C20' Fe2' C15' 105.47(13)
C20' Fe2' C12' 163.12(17)
C15' Fe2' C12' 69.16(9)
C20' Fe2' C13' 153.35(15)
C15' Fe2' C13' 68.45(10)
C12' Fe2' C13' 41.14(9)
C20' Fe2' C17' 68.52(14)
C15' Fe2' C17' 152.16(14)
C12' Fe2' C17' 108.32(11)
C13' Fe2' C17' 128.89(13)
C20' Fe2' C16' 40.77(16)
C15' Fe2' C16' 117.20(14)
C12' Fe2' C16' 126.19(13)
C13' Fe2' C16' 165.44(12)
C17' Fe2' C16' 40.52(15)
C20' Fe2' C19' 40.6(2)
C15' Fe2' C19' 125.84(12)
C12' Fe2' C19' 155.21(18)
C13' Fe2' C19' 120.77(19)
C17' Fe2' C19' 68.14(14)
C16' Fe2' C19' 68.1(2)
C20' Fe2' C11' 123.86(16)
C15' Fe2' C11' 41.11(9)
C12' Fe2' C11' 41.76(9)
C13' Fe2' C11' 69.58(9)
C17' Fe2' C11' 118.24(12)
C16' Fe2' C11' 105.27(14)
C19' Fe2' C11' 162.28(16)
C20' Fe2' C18' 68.67(17)
C15' Fe2' C18' 164.62(12)
C12' Fe2' C18' 120.48(12)
C13' Fe2' C18' 110.01(15)
C17' Fe2' C18' 40.56(16)
C16' Fe2' C18' 68.31(18)
C19' Fe2' C18' 40.72(13)
C11' Fe2' C18' 153.96(11)
C20' Fe2' C14' 117.81(13)
C15' Fe2' C14' 40.84(10)
C12' Fe2' C14' 69.27(10)
C13' Fe2' C14' 40.64(10)
C17' Fe2' C14' 166.26(15)
C16' Fe2' C14' 151.79(12)
C19' Fe2' C14' 108.03(14)
C11' Fe2' C14' 69.59(9)
C18' Fe2' C14' 128.07(15)
C12' P1' C25' 101.54(11)
C12' P1' C31' 100.35(11)
C25' P1' C31' 101.87(12)
C23' N1' C24' 111.4(3)
C23' N1' C21' 113.2(3)
C24' N1' C21' 112.8(2)
C5' C1' C2' 107.1(2)
C5' C1' C11' 124.6(2)
C2' C1' C11' 128.3(2)
C5' C1' Fe1' 69.08(13)
C2' C1' Fe1' 68.04(13)
C11' C1' Fe1' 129.15(15)
C3' C2' C1' 107.4(2)
C3' C2' C21' 123.7(2)
C1' C2' C21' 128.9(2)
C3' C2' Fe1' 69.33(14)
C1' C2' Fe1' 70.43(13)
C21' C2' Fe1' 127.68(18)
C4' C3' C2' 108.5(2)
C4' C3' Fe1' 69.70(15)
C2' C3' Fe1' 69.48(14)
C4' C3' H3' 125.7
C2' C3' H3' 125.7
Fe1' C3' H3' 126.7
C5' C4' C3' 108.0(2)
C5' C4' Fe1' 70.13(15)
C3' C4' Fe1' 69.36(15)
C5' C4' H4' 126.0
C3' C4' H4' 126.0
Fe1' C4' H4' 126.1
C4' C5' C1' 109.0(2)
C4' C5' Fe1' 69.17(15)
C1' C5' Fe1' 70.37(13)
C4' C5' H5' 125.5
C1' C5' H5' 125.5
Fe1' C5' H5' 126.5
C10' C6' C7' 107.9(2)
C10' C6' Fe1' 69.78(15)
C7' C6' Fe1' 69.24(16)
C10' C6' H6' 126.1
C7' C6' H6' 126.1
Fe1' C6' H6' 126.5
C8' C7' C6' 107.7(2)
C8' C7' Fe1' 69.61(16)
C6' C7' Fe1' 69.91(15)
C8' C7' H7' 126.1
C6' C7' H7' 126.1
Fe1' C7' H7' 125.9
C9' C8' C7' 108.6(3)
C9' C8' Fe1' 70.07(16)
C7' C8' Fe1' 69.76(15)
C9' C8' H8' 125.7
C7' C8' H8' 125.7
Fe1' C8' H8' 126.1
C8' C9' C10' 107.7(3)
C8' C9' Fe1' 69.42(15)
C10' C9' Fe1' 69.71(14)
C8' C9' H9' 126.2
C10' C9' H9' 126.2
Fe1' C9' H9' 126.3
C6' C10' C9' 108.1(2)
C6' C10' Fe1' 69.77(15)
C9' C10' Fe1' 69.53(15)
C6' C10' H10' 125.9
C9' C10' H10' 125.9
Fe1' C10' H10' 126.3
C15' C11' C12' 106.0(2)
C15' C11' C1' 126.5(2)
C12' C11' C1' 127.5(2)
C15' C11' Fe2' 68.77(13)
C12' C11' Fe2' 68.49(13)
C1' C11' Fe2' 125.73(15)
C13' C12' C11' 107.9(2)
C13' C12' P1' 124.54(19)
C11' C12' P1' 127.59(18)
C13' C12' Fe2' 69.62(14)
C11' C12' Fe2' 69.75(13)
P1' C12' Fe2' 124.85(12)
C14' C13' C12' 109.1(2)
C14' C13' Fe2' 70.23(15)
C12' C13' Fe2' 69.24(14)
C14' C13' H13' 125.5
C12' C13' H13' 125.5
Fe2' C13' H13' 126.7
C13' C14' C15' 107.1(2)
C13' C14' Fe2' 69.14(15)
C15' C14' Fe2' 68.81(14)
C13' C14' H14' 126.4
C15' C14' H14' 126.4
Fe2' C14' H14' 127.2
C14' C15' C11' 110.0(2)
C14' C15' Fe2' 70.34(14)
C11' C15' Fe2' 70.12(13)
C14' C15' H15' 125.0
C11' C15' H15' 125.0
Fe2' C15' H15' 126.1
C17' C16' C20' 108.0(4)
C17' C16' Fe2' 69.7(2)
C20' C16' Fe2' 69.2(2)
C17' C16' H16' 126.0
C20' C16' H16' 126.0
Fe2' C16' H16' 126.7
C16' C17' C18' 108.5(3)
C16' C17' Fe2' 69.77(18)
C18' C17' Fe2' 70.23(19)
C16' C17' H17' 125.7
C18' C17' H17' 125.7
Fe2' C17' H17' 125.8
C17' C18' C19' 107.1(4)
C17' C18' Fe2' 69.21(18)
C19' C18' Fe2' 69.23(17)
C17' C18' H18' 126.5
C19' C18' H18' 126.5
Fe2' C18' H18' 126.6
C20' C19' C18' 108.5(4)
C20' C19' Fe2' 69.19(19)
C18' C19' Fe2' 70.05(16)
C20' C19' H19' 125.7
C18' C19' H19' 125.7
Fe2' C19' H19' 126.6
C19' C20' C16' 107.8(3)
C19' C20' Fe2' 70.2(2)
C16' C20' Fe2' 70.07(19)
C19' C20' H20' 126.1
C16' C20' H20' 126.1
Fe2' C20' H20' 125.2
N1' C21' C2' 108.8(2)
N1' C21' C22' 114.7(2)
C2' C21' C22' 112.7(2)
N1' C21' H21' 106.7
C2' C21' H21' 106.7
C22' C21' H21' 106.7
C21' C22' H22D 109.5
C21' C22' H22E 109.5
H22D C22' H22E 109.5
C21' C22' H22F 109.5
H22D C22' H22F 109.5
H22E C22' H22F 109.5
N1' C23' H23D 109.5
N1' C23' H23E 109.5
H23D C23' H23E 109.5
N1' C23' H23F 109.5
H23D C23' H23F 109.5
H23E C23' H23F 109.5
N1' C24' H24D 109.5
N1' C24' H24E 109.5
H24D C24' H24E 109.5
N1' C24' H24F 109.5
H24D C24' H24F 109.5
H24E C24' H24F 109.5
C26' C25' C30' 118.0(3)
C26' C25' P1' 118.2(2)
C30' C25' P1' 123.80(19)
C25' C26' C27' 121.0(3)
C25' C26' H26' 119.5
C27' C26' H26' 119.5
C28' C27' C26' 120.3(3)
C28' C27' H27' 119.9
C26' C27' H27' 119.9
C27' C28' C29' 120.3(3)
C27' C28' H28' 119.8
C29' C28' H28' 119.8
C30' C29' C28' 119.2(3)
C30' C29' H29' 120.4
C28' C29' H29' 120.4
C29' C30' C25' 121.3(3)
C29' C30' H30' 119.4
C25' C30' H30' 119.4
C36' C31' C32' 118.8(3)
C36' C31' P1' 123.34(19)
C32' C31' P1' 117.8(2)
C31' C32' C33' 120.2(3)
C31' C32' H32' 119.9
C33' C32' H32' 119.9
C34' C33' C32' 120.1(3)
C34' C33' H33' 119.9
C32' C33' H33' 119.9
C33' C34' C35' 120.2(3)
C33' C34' H34' 119.9
C35' C34' H34' 119.9
C34' C35' C36' 120.0(3)
C34' C35' H35' 120.0
C36' C35' H35' 120.0
C31' C36' C35' 120.7(3)
C31' C36' H36' 119.7
C35' C36' H36' 119.7

loop_
_geom_bond_atom_site_label_1
_geom_bond_atom_site_label_2
_geom_bond_distance
Fe1 C3 2.034(2)
Fe1 C2 2.036(2)
Fe1 C8 2.037(3)
Fe1 C5 2.042(2)
Fe1 C9 2.043(3)
Fe1 C7 2.043(2)
Fe1 C4 2.049(2)
Fe1 C10 2.050(2)
Fe1 C6 2.053(3)
Fe1 C1 2.055(2)
Fe2 C12 2.036(2)
Fe2 C11 2.036(2)
Fe2 C15 2.038(2)
Fe2 C13 2.044(2)
Fe2 C20 2.044(3)
Fe2 C16 2.044(3)
Fe2 C17 2.045(2)
Fe2 C19 2.048(3)
Fe2 C18 2.056(3)
Fe2 C14 2.060(2)
P1 C12 1.830(2)
P1 C31 1.832(3)
P1 C25 1.842(2)
N1 C23 1.452(3)
N1 C24 1.454(3)
N1 C21 1.479(3)
C1 C5 1.433(3)
C1 C2 1.450(3)
C1 C11 1.480(3)
C2 C3 1.435(3)
C2 C21 1.521(3)
C3 C4 1.427(3)
C3 H3 0.9500
C4 C5 1.420(3)
C4 H4 0.9500
C5 H5 0.9500
C6 C10 1.413(4)
C6 C7 1.439(4)
C6 H6 0.9500
C7 C8 1.404(4)
C7 H7 0.9500
C8 C9 1.429(4)
C8 H8 0.9500
C9 C10 1.420(4)
C9 H9 0.9500
C10 H10 0.9500
C11 C15 1.441(3)
C11 C12 1.448(3)
C12 C13 1.439(3)
C13 C14 1.410(3)
C13 H13 0.9500
C14 C15 1.424(3)
C14 H14 0.9500
C15 H15 0.9500
C16 C17 1.418(4)
C16 C20 1.423(4)
C16 H16 0.9500
C17 C18 1.424(4)
C17 H17 0.9500
C18 C19 1.424(4)
C18 H18 0.9500
C19 C20 1.424(4)
C19 H19 0.9500
C20 H20 0.9500
C21 C22 1.540(3)
C21 H21 1.0000
C22 H22A 0.9800
C22 H22B 0.9800
C22 H22C 0.9800
C23 H23A 0.9800
C23 H23B 0.9800
C23 H23C 0.9800
C24 H24A 0.9800
C24 H24B 0.9800
C24 H24C 0.9800
C25 C30 1.392(3)
C25 C26 1.397(3)
C26 C27 1.382(4)
C26 H26 0.9500
C27 C28 1.394(4)
C27 H27 0.9500
C28 C29 1.380(4)
C28 H28 0.9500
C29 C30 1.390(3)
C29 H29 0.9500
C30 H30 0.9500
C31 C36 1.394(4)
C31 C32 1.399(4)
C32 C33 1.383(4)
C32 H32 0.9500
C33 C34 1.372(5)
C33 H33 0.9500
C34 C35 1.378(4)
C34 H34 0.9500
C35 C36 1.386(4)
C35 H35 0.9500
C36 H36 0.9500
Fe1' C3' 2.033(3)
Fe1' C2' 2.035(2)
Fe1' C4' 2.037(3)
Fe1' C8' 2.040(3)
Fe1' C7' 2.042(3)
Fe1' C9' 2.049(3)
Fe1' C5' 2.050(2)
Fe1' C6' 2.051(3)
Fe1' C10' 2.051(3)
Fe1' C1' 2.067(2)
Fe2' C20' 2.027(3)
Fe2' C15' 2.032(2)
Fe2' C12' 2.032(2)
Fe2' C13' 2.038(3)
Fe2' C17' 2.038(3)
Fe2' C16' 2.039(4)
Fe2' C19' 2.041(3)
Fe2' C11' 2.050(2)
Fe2' C18' 2.052(3)
Fe2' C14' 2.052(3)
P1' C12' 1.829(2)
P1' C25' 1.835(3)
P1' C31' 1.837(3)
N1' C23' 1.444(4)
N1' C24' 1.455(4)
N1' C21' 1.474(4)
C1' C5' 1.427(3)
C1' C2' 1.455(3)
C1' C11' 1.470(3)
C2' C3' 1.431(4)
C2' C21' 1.518(3)
C3' C4' 1.423(4)
C3' H3' 0.9500
C4' C5' 1.422(3)
C4' H4' 0.9500
C5' H5' 0.9500
C6' C10' 1.418(4)
C6' C7' 1.428(4)
C6' H6' 0.9500
C7' C8' 1.417(4)
C7' H7' 0.9500
C8' C9' 1.415(4)
C8' H8' 0.9500
C9' C10' 1.428(4)
C9' H9' 0.9500
C10' H10' 0.9500
C11' C15' 1.433(3)
C11' C12' 1.455(3)
C12' C13' 1.430(3)
C13' C14' 1.420(3)
C13' H13' 0.9500
C14' C15' 1.425(4)
C14' H14' 0.9500
C15' H15' 0.9500
C16' C17' 1.412(5)
C16' C20' 1.416(6)
C16' H16' 0.9500
C17' C18' 1.418(6)
C17' H17' 0.9500
C18' C19' 1.424(5)
C18' H18' 0.9500
C19' C20' 1.410(7)
C19' H19' 0.9500
C20' H20' 0.9500
C21' C22' 1.531(4)
C21' H21' 1.0000
C22' H22D 0.9800
C22' H22E 0.9800
C22' H22F 0.9800
C23' H23D 0.9800
C23' H23E 0.9800
C23' H23F 0.9800
C24' H24D 0.9800
C24' H24E 0.9800
C24' H24F 0.9800
C25' C26' 1.384(4)
C25' C30' 1.406(4)
C26' C27' 1.391(5)
C26' H26' 0.9500
C27' C28' 1.373(5)
C27' H27' 0.9500
C28' C29' 1.390(4)
C28' H28' 0.9500
C29' C30' 1.388(4)
C29' H29' 0.9500
C30' H30' 0.9500
C31' C36' 1.388(4)
C31' C32' 1.393(4)
C32' C33' 1.407(5)
C32' H32' 0.9500
C33' C34' 1.372(5)
C33' H33' 0.9500
C34' C35' 1.381(5)
C34' H34' 0.9500
C35' C36' 1.397(4)
C35' H35' 0.9500
C36' H36' 0.9500

loop_
_geom_torsion_atom_site_label_1
_geom_torsion_atom_site_label_2
_geom_torsion_atom_site_label_3
_geom_torsion_atom_site_label_4
_geom_torsion
C3 Fe1 C1 C5 80.97(15)
C2 Fe1 C1 C5 119.59(19)
C8 Fe1 C1 C5 161.5(3)
C9 Fe1 C1 C5 -44.4(3)
C7 Fe1 C1 C5 -164.38(15)
C4 Fe1 C1 C5 37.02(14)
C10 Fe1 C1 C5 -79.61(16)
C6 Fe1 C1 C5 -121.58(15)
C3 Fe1 C1 C2 -38.62(13)
C8 Fe1 C1 C2 41.9(4)
C5 Fe1 C1 C2 -119.59(19)
C9 Fe1 C1 C2 -164.0(3)
C7 Fe1 C1 C2 76.03(17)
C4 Fe1 C1 C2 -82.56(14)
C10 Fe1 C1 C2 160.80(14)
C6 Fe1 C1 C2 118.83(14)
C3 Fe1 C1 C11 -161.5(2)
C2 Fe1 C1 C11 -122.9(2)
C8 Fe1 C1 C11 -80.9(4)
C5 Fe1 C1 C11 117.6(2)
C9 Fe1 C1 C11 73.2(4)
C7 Fe1 C1 C11 -46.8(2)
C4 Fe1 C1 C11 154.6(2)
C10 Fe1 C1 C11 37.9(2)
C6 Fe1 C1 C11 -4.0(2)
C5 C1 C2 C3 1.4(2)
C11 C1 C2 C3 -177.2(2)
Fe1 C1 C2 C3 59.71(16)
C5 C1 C2 C21 -179.2(2)
C11 C1 C2 C21 2.2(4)
Fe1 C1 C2 C21 -120.9(2)
C5 C1 C2 Fe1 -58.31(15)
C11 C1 C2 Fe1 123.1(2)
C8 Fe1 C2 C3 78.00(17)
C5 Fe1 C2 C3 -80.47(15)
C9 Fe1 C2 C3 45.7(3)
C7 Fe1 C2 C3 119.16(16)
C4 Fe1 C2 C3 -36.98(14)
C10 Fe1 C2 C3 -167.9(3)
C6 Fe1 C2 C3 161.27(15)
C1 Fe1 C2 C3 -117.96(19)
C3 Fe1 C2 C1 117.96(19)
C8 Fe1 C2 C1 -164.04(14)
C5 Fe1 C2 C1 37.49(13)
C9 Fe1 C2 C1 163.7(3)
C7 Fe1 C2 C1 -122.88(15)
C4 Fe1 C2 C1 80.98(14)
C10 Fe1 C2 C1 -49.9(3)
C6 Fe1 C2 C1 -80.77(16)
C3 Fe1 C2 C21 -117.1(3)
C8 Fe1 C2 C21 -39.1(3)
C5 Fe1 C2 C21 162.5(2)
C9 Fe1 C2 C21 -71.3(4)
C7 Fe1 C2 C21 2.1(2)
C4 Fe1 C2 C21 -154.0(2)
C10 Fe1 C2 C21 75.1(4)
C6 Fe1 C2 C21 44.2(2)
C1 Fe1 C2 C21 125.0(3)
C1 C2 C3 C4 -1.1(3)
C21 C2 C3 C4 179.5(2)
Fe1 C2 C3 C4 59.00(17)
C1 C2 C3 Fe1 -60.13(15)
C21 C2 C3 Fe1 120.5(2)
C2 Fe1 C3 C4 -120.5(2)
C8 Fe1 C3 C4 119.30(16)
C5 Fe1 C3 C4 -37.66(14)
C9 Fe1 C3 C4 77.40(17)
C7 Fe1 C3 C4 160.43(16)
C10 Fe1 C3 C4 47.3(3)
C6 Fe1 C3 C4 -168.5(3)
C1 Fe1 C3 C4 -81.72(15)
C8 Fe1 C3 C2 -120.16(15)
C5 Fe1 C3 C2 82.87(15)
C9 Fe1 C3 C2 -162.06(14)
C7 Fe1 C3 C2 -79.03(17)
C4 Fe1 C3 C2 120.5(2)
C10 Fe1 C3 C2 167.8(3)
C6 Fe1 C3 C2 -47.9(3)
C1 Fe1 C3 C2 38.82(13)
C2 C3 C4 C5 0.4(3)
Fe1 C3 C4 C5 59.00(17)
C2 C3 C4 Fe1 -58.58(17)
C3 Fe1 C4 C5 -119.1(2)
C2 Fe1 C4 C5 -81.82(16)
C8 Fe1 C4 C5 162.37(15)
C9 Fe1 C4 C5 120.29(16)
C7 Fe1 C4 C5 -166.3(2)
C10 Fe1 C4 C5 79.19(18)
C6 Fe1 C4 C5 48.7(4)
C1 Fe1 C4 C5 -37.30(14)
C2 Fe1 C4 C3 37.33(14)
C8 Fe1 C4 C3 -78.48(17)
C5 Fe1 C4 C3 119.1(2)
C9 Fe1 C4 C3 -120.56(15)
C7 Fe1 C4 C3 -47.2(3)
C10 Fe1 C4 C3 -161.66(15)
C6 Fe1 C4 C3 167.9(3)
C1 Fe1 C4 C3 81.85(15)
C3 C4 C5 C1 0.5(3)
Fe1 C4 C5 C1 59.20(16)
C3 C4 C5 Fe1 -58.73(17)
C2 C1 C5 C4 -1.2(3)
C11 C1 C5 C4 177.5(2)
Fe1 C1 C5 C4 -59.17(17)
C2 C1 C5 Fe1 58.00(15)
C11 C1 C5 Fe1 -123.3(2)
C3 Fe1 C5 C4 37.91(15)
C2 Fe1 C5 C4 82.30(16)
C8 Fe1 C5 C4 -42.8(3)
C9 Fe1 C5 C4 -77.46(18)
C7 Fe1 C5 C4 163.6(3)
C10 Fe1 C5 C4 -119.99(16)
C6 Fe1 C5 C4 -161.60(15)
C1 Fe1 C5 C4 120.3(2)
C3 Fe1 C5 C1 -82.38(15)
C2 Fe1 C5 C1 -37.99(13)
C8 Fe1 C5 C1 -163.1(3)
C9 Fe1 C5 C1 162.25(14)
C7 Fe1 C5 C1 43.3(4)
C4 Fe1 C5 C1 -120.3(2)
C10 Fe1 C5 C1 119.73(14)
C6 Fe1 C5 C1 78.11(16)
C3 Fe1 C6 C10 -161.1(3)
C2 Fe1 C6 C10 163.37(16)
C8 Fe1 C6 C10 -81.62(18)
C5 Fe1 C6 C10 77.36(19)
C9 Fe1 C6 C10 -37.34(17)
C7 Fe1 C6 C10 -119.1(2)
C4 Fe1 C6 C10 41.1(4)
C1 Fe1 C6 C10 119.83(16)
C3 Fe1 C6 C7 -42.0(4)
C2 Fe1 C6 C7 -77.56(19)
C8 Fe1 C6 C7 37.46(17)
C5 Fe1 C6 C7 -163.57(16)
C9 Fe1 C6 C7 81.74(18)
C4 Fe1 C6 C7 160.1(3)
C10 Fe1 C6 C7 119.1(2)
C1 Fe1 C6 C7 -121.10(16)
C10 C6 C7 C8 -0.2(3)
Fe1 C6 C7 C8 -59.51(18)
C10 C6 C7 Fe1 59.32(17)
C3 Fe1 C7 C8 -77.68(19)
C2 Fe1 C7 C8 -120.22(17)
C5 Fe1 C7 C8 164.8(3)
C9 Fe1 C7 C8 37.76(17)
C4 Fe1 C7 C8 -43.4(3)
C10 Fe1 C7 C8 81.54(18)
C6 Fe1 C7 C8 119.0(2)
C1 Fe1 C7 C8 -162.37(15)
C3 Fe1 C7 C6 163.36(15)
C2 Fe1 C7 C6 120.82(16)
C8 Fe1 C7 C6 -119.0(2)
C5 Fe1 C7 C6 45.9(4)
C9 Fe1 C7 C6 -81.20(17)
C4 Fe1 C7 C6 -162.4(2)
C10 Fe1 C7 C6 -37.42(16)
C1 Fe1 C7 C6 78.66(17)
C6 C7 C8 C9 0.4(3)
Fe1 C7 C8 C9 -59.25(18)
C6 C7 C8 Fe1 59.60(17)
C3 Fe1 C8 C7 119.79(17)
C2 Fe1 C8 C7 77.51(19)
C5 Fe1 C8 C7 -167.1(2)
C9 Fe1 C8 C7 -119.7(2)
C4 Fe1 C8 C7 161.74(16)
C10 Fe1 C8 C7 -81.76(18)
C6 Fe1 C8 C7 -38.27(17)
C1 Fe1 C8 C7 46.0(4)
C3 Fe1 C8 C9 -120.50(17)
C2 Fe1 C8 C9 -162.78(16)
C5 Fe1 C8 C9 -47.3(4)
C7 Fe1 C8 C9 119.7(2)
C4 Fe1 C8 C9 -78.54(19)
C10 Fe1 C8 C9 37.95(17)
C6 Fe1 C8 C9 81.44(18)
C1 Fe1 C8 C9 165.7(3)
C7 C8 C9 C10 -0.4(3)
Fe1 C8 C9 C10 -59.87(17)
C7 C8 C9 Fe1 59.49(18)
C3 Fe1 C9 C10 -163.92(15)
C2 Fe1 C9 C10 162.1(2)
C8 Fe1 C9 C10 118.5(2)
C5 Fe1 C9 C10 -80.71(18)
C7 Fe1 C9 C10 81.46(18)
C4 Fe1 C9 C10 -122.18(16)
C6 Fe1 C9 C10 37.06(16)
C1 Fe1 C9 C10 -48.0(3)
C3 Fe1 C9 C8 77.54(19)
C2 Fe1 C9 C8 43.6(4)
C5 Fe1 C9 C8 160.75(16)
C7 Fe1 C9 C8 -37.08(18)
C4 Fe1 C9 C8 119.28(17)
C10 Fe1 C9 C8 -118.5(2)
C6 Fe1 C9 C8 -81.48(18)
C1 Fe1 C9 C8 -166.6(2)
C7 C6 C10 C9 0.0(3)
Fe1 C6 C10 C9 58.85(18)
C7 C6 C10 Fe1 -58.89(17)
C8 C9 C10 C6 0.3(3)
Fe1 C9 C10 C6 -59.19(17)
C8 C9 C10 Fe1 59.44(17)
C3 Fe1 C10 C6 160.8(3)
C2 Fe1 C10 C6 -42.0(3)
C8 Fe1 C10 C6 81.64(18)
C5 Fe1 C10 C6 -121.89(17)
C9 Fe1 C10 C6 120.0(2)
C7 Fe1 C10 C6 38.20(18)
C4 Fe1 C10 C6 -164.20(16)
C1 Fe1 C10 C6 -79.17(18)
C3 Fe1 C10 C9 40.8(4)
C2 Fe1 C10 C9 -162.0(2)
C8 Fe1 C10 C9 -38.33(16)
C5 Fe1 C10 C9 118.14(16)
C7 Fe1 C10 C9 -81.77(18)
C4 Fe1 C10 C9 75.83(18)
C6 Fe1 C10 C9 -120.0(2)
C1 Fe1 C10 C9 160.86(15)
C5 C1 C11 C15 -176.4(2)
C2 C1 C11 C15 2.0(4)
Fe1 C1 C11 C15 94.2(2)
C5 C1 C11 C12 -0.3(4)
C2 C1 C11 C12 178.0(2)
Fe1 C1 C11 C12 -89.7(3)
C5 C1 C11 Fe2 -89.1(2)
C2 C1 C11 Fe2 89.3(3)
Fe1 C1 C11 Fe2 -178.52(11)
C12 Fe2 C11 C15 -118.05(18)
C13 Fe2 C11 C15 -80.06(14)
C20 Fe2 C11 C15 74.87(17)
C16 Fe2 C11 C15 114.84(14)
C17 Fe2 C11 C15 156.11(14)
C19 Fe2 C11 C15 50.1(4)
C18 Fe2 C11 C15 -175.1(2)
C14 Fe2 C11 C15 -37.02(13)
C15 Fe2 C11 C12 118.05(18)
C13 Fe2 C11 C12 37.99(13)
C20 Fe2 C11 C12 -167.08(14)
C16 Fe2 C11 C12 -127.11(14)
C17 Fe2 C11 C12 -85.84(15)
C19 Fe2 C11 C12 168.2(3)
C18 Fe2 C11 C12 -57.0(3)
C14 Fe2 C11 C12 81.03(14)
C12 Fe2 C11 C1 122.7(2)
C15 Fe2 C11 C1 -119.3(2)
C13 Fe2 C11 C1 160.6(2)
C20 Fe2 C11 C1 -44.4(2)
C16 Fe2 C11 C1 -4.5(2)
C17 Fe2 C11 C1 36.8(2)
C19 Fe2 C11 C1 -69.2(4)
C18 Fe2 C11 C1 65.6(3)
C14 Fe2 C11 C1 -156.3(2)
C15 C11 C12 C13 0.3(2)
C1 C11 C12 C13 -176.3(2)
Fe2 C11 C12 C13 -59.26(15)
C15 C11 C12 P1 179.15(17)
C1 C11 C12 P1 2.5(3)
Fe2 C11 C12 P1 119.63(18)
C15 C11 C12 Fe2 59.52(14)
C1 C11 C12 Fe2 -117.1(2)
C31 P1 C12 C13 -87.8(2)
C25 P1 C12 C13 15.7(2)
C31 P1 C12 C11 93.5(2)
C25 P1 C12 C11 -163.0(2)
C31 P1 C12 Fe2 -175.42(14)
C25 P1 C12 Fe2 -71.89(16)
C11 Fe2 C12 C13 119.07(19)
C15 Fe2 C12 C13 80.47(14)
C20 Fe2 C12 C13 156.4(3)
C16 Fe2 C12 C13 -170.27(14)
C17 Fe2 C12 C13 -128.71(14)
C19 Fe2 C12 C13 -51.8(3)
C18 Fe2 C12 C13 -86.10(16)
C14 Fe2 C12 C13 36.81(14)
C15 Fe2 C12 C11 -38.61(13)
C13 Fe2 C12 C11 -119.07(19)
C20 Fe2 C12 C11 37.3(4)
C16 Fe2 C12 C11 70.65(16)
C17 Fe2 C12 C11 112.22(14)
C19 Fe2 C12 C11 -170.9(2)
C18 Fe2 C12 C11 154.83(14)
C14 Fe2 C12 C11 -82.26(14)
C11 Fe2 C12 P1 -123.9(2)
C15 Fe2 C12 P1 -162.52(17)
C13 Fe2 C12 P1 117.0(2)
C20 Fe2 C12 P1 -86.6(3)
C16 Fe2 C12 P1 -53.26(19)
C17 Fe2 C12 P1 -11.69(17)
C19 Fe2 C12 P1 65.2(3)
C18 Fe2 C12 P1 30.92(19)
C14 Fe2 C12 P1 153.83(17)
C11 C12 C13 C14 -0.6(3)
P1 C12 C13 C14 -179.56(16)
Fe2 C12 C13 C14 -59.57(16)
C11 C12 C13 Fe2 58.99(15)
P1 C12 C13 Fe2 -119.99(17)
C12 Fe2 C13 C14 120.0(2)
C11 Fe2 C13 C14 81.71(15)
C15 Fe2 C13 C14 37.24(14)
C20 Fe2 C13 C14 -43.4(3)
C16 Fe2 C13 C14 151.4(4)
C17 Fe2 C13 C14 -168.16(15)
C19 Fe2 C13 C14 -82.00(17)
C18 Fe2 C13 C14 -125.78(16)
C11 Fe2 C13 C12 -38.30(13)
C15 Fe2 C13 C12 -82.77(14)
C20 Fe2 C13 C12 -163.4(2)
C16 Fe2 C13 C12 31.4(4)
C17 Fe2 C13 C12 71.84(18)
C19 Fe2 C13 C12 157.99(14)
C18 Fe2 C13 C12 114.21(15)
C14 Fe2 C13 C12 -120.0(2)
C12 C13 C14 C15 0.7(3)
Fe2 C13 C14 C15 -57.96(16)
C12 C13 C14 Fe2 58.65(16)
C12 Fe2 C14 C13 -37.81(14)
C11 Fe2 C14 C13 -82.56(15)
C15 Fe2 C14 C13 -120.3(2)
C20 Fe2 C14 C13 160.09(15)
C16 Fe2 C14 C13 -164.0(2)
C17 Fe2 C14 C13 41.5(5)
C19 Fe2 C14 C13 116.75(15)
C18 Fe2 C14 C13 75.72(18)
C12 Fe2 C14 C15 82.44(14)
C11 Fe2 C14 C15 37.69(13)
C13 Fe2 C14 C15 120.3(2)
C20 Fe2 C14 C15 -79.65(16)
C16 Fe2 C14 C15 -43.8(3)
C17 Fe2 C14 C15 161.7(4)
C19 Fe2 C14 C15 -123.00(15)
C18 Fe2 C14 C15 -164.02(15)
C13 C14 C15 C11 -0.5(3)
Fe2 C14 C15 C11 -58.74(15)
C13 C14 C15 Fe2 58.22(16)
C12 C11 C15 C14 0.2(3)
C1 C11 C15 C14 176.9(2)
Fe2 C11 C15 C14 59.53(16)
C12 C11 C15 Fe2 -59.38(14)
C1 C11 C15 Fe2 117.4(2)
C12 Fe2 C15 C14 -81.28(14)
C11 Fe2 C15 C14 -120.13(19)
C13 Fe2 C15 C14 -36.83(13)
C20 Fe2 C15 C14 116.83(15)
C16 Fe2 C15 C14 158.96(14)
C17 Fe2 C15 C14 -170.6(2)
C19 Fe2 C15 C14 77.04(17)
C18 Fe2 C15 C14 52.1(4)
C12 Fe2 C15 C11 38.85(13)
C13 Fe2 C15 C11 83.29(14)
C20 Fe2 C15 C11 -123.04(14)
C16 Fe2 C15 C11 -80.91(16)
C17 Fe2 C15 C11 -50.5(3)
C19 Fe2 C15 C11 -162.83(14)
C18 Fe2 C15 C11 172.2(3)
C14 Fe2 C15 C11 120.13(19)
C12 Fe2 C16 C17 76.04(19)
C11 Fe2 C16 C17 116.41(16)
C15 Fe2 C16 C17 158.81(15)
C13 Fe2 C16 C17 51.2(5)
C20 Fe2 C16 C17 -119.0(2)
C19 Fe2 C16 C17 -81.33(18)
C18 Fe2 C16 C17 -37.55(17)
C14 Fe2 C16 C17 -170.8(2)
C12 Fe2 C16 C20 -164.91(15)
C11 Fe2 C16 C20 -124.55(16)
C15 Fe2 C16 C20 -82.15(18)
C13 Fe2 C16 C20 170.2(3)
C17 Fe2 C16 C20 119.0(2)
C19 Fe2 C16 C20 37.71(16)
C18 Fe2 C16 C20 81.49(18)
C14 Fe2 C16 C20 -51.7(3)
C20 C16 C17 C18 0.2(3)
Fe2 C16 C17 C18 59.57(18)
C20 C16 C17 Fe2 -59.42(17)
C12 Fe2 C17 C16 -123.39(16)
C11 Fe2 C17 C16 -79.20(18)
C15 Fe2 C17 C16 -43.9(3)
C13 Fe2 C17 C16 -164.64(16)
C20 Fe2 C17 C16 37.89(17)
C19 Fe2 C17 C16 81.87(18)
C18 Fe2 C17 C16 119.5(2)
C14 Fe2 C17 C16 162.2(4)
C12 Fe2 C17 C18 117.08(17)
C11 Fe2 C17 C18 161.27(15)
C15 Fe2 C17 C18 -163.46(19)
C13 Fe2 C17 C18 75.8(2)
C20 Fe2 C17 C18 -81.64(18)
C16 Fe2 C17 C18 -119.5(2)
C19 Fe2 C17 C18 -37.66(17)
C14 Fe2 C17 C18 42.7(5)
C16 C17 C18 C19 -0.3(3)
Fe2 C17 C18 C19 59.02(18)
C16 C17 C18 Fe2 -59.32(18)
C12 Fe2 C18 C19 159.38(16)
C11 Fe2 C18 C19 -160.0(2)
C15 Fe2 C18 C19 31.9(5)
C13 Fe2 C18 C19 114.72(17)
C20 Fe2 C18 C19 -37.76(17)
C16 Fe2 C18 C19 -81.74(18)
C17 Fe2 C18 C19 -119.2(2)
C14 Fe2 C18 C19 72.9(2)
C12 Fe2 C18 C17 -81.40(18)
C11 Fe2 C18 C17 -40.8(3)
C15 Fe2 C18 C17 151.2(3)
C13 Fe2 C18 C17 -126.06(16)
C20 Fe2 C18 C17 81.46(18)
C16 Fe2 C18 C17 37.48(16)
C19 Fe2 C18 C17 119.2(2)
C14 Fe2 C18 C17 -167.92(15)
C17 C18 C19 C20 0.3(3)
Fe2 C18 C19 C20 59.25(18)
C17 C18 C19 Fe2 -58.92(19)
C12 Fe2 C19 C18 -47.8(3)
C11 Fe2 C19 C18 151.7(3)
C15 Fe2 C19 C18 -169.76(15)
C13 Fe2 C19 C18 -85.26(18)
C20 Fe2 C19 C18 119.2(2)
C16 Fe2 C19 C18 81.50(18)
C17 Fe2 C19 C18 37.72(16)
C14 Fe2 C19 C18 -127.69(17)
C12 Fe2 C19 C20 -167.1(2)
C11 Fe2 C19 C20 32.5(4)
C15 Fe2 C19 C20 71.0(2)
C13 Fe2 C19 C20 155.51(16)
C16 Fe2 C19 C20 -37.73(16)
C17 Fe2 C19 C20 -81.52(18)
C18 Fe2 C19 C20 -119.2(2)
C14 Fe2 C19 C20 113.08(17)
C17 C16 C20 C19 0.1(3)
Fe2 C16 C20 C19 -59.45(17)
C17 C16 C20 Fe2 59.51(17)
C18 C19 C20 C16 -0.2(3)
Fe2 C19 C20 C16 59.34(17)
C18 C19 C20 Fe2 -59.58(18)
C12 Fe2 C20 C16 43.6(4)
C11 Fe2 C20 C16 72.36(18)
C15 Fe2 C20 C16 113.84(16)
C13 Fe2 C20 C16 -174.0(2)
C17 Fe2 C20 C16 -37.73(16)
C19 Fe2 C20 C16 -119.3(2)
C18 Fe2 C20 C16 -81.61(17)
C14 Fe2 C20 C16 155.50(15)
C12 Fe2 C20 C19 162.8(3)
C11 Fe2 C20 C19 -168.39(15)
C15 Fe2 C20 C19 -126.91(16)
C13 Fe2 C20 C19 -54.8(3)
C16 Fe2 C20 C19 119.3(2)
C17 Fe2 C20 C19 81.53(18)
C18 Fe2 C20 C19 37.64(17)
C14 Fe2 C20 C19 -85.25(18)
C23 N1 C21 C2 -62.7(3)
C24 N1 C21 C2 170.5(2)
C23 N1 C21 C22 64.5(3)
C24 N1 C21 C22 -62.3(3)
C3 C2 C21 N1 105.5(3)
C1 C2 C21 N1 -73.7(3)
Fe1 C2 C21 N1 -166.80(17)
C3 C2 C21 C22 -22.9(3)
C1 C2 C21 C22 157.8(2)
Fe1 C2 C21 C22 64.7(3)
C12 P1 C25 C30 -85.2(2)
C31 P1 C25 C30 17.8(2)
C12 P1 C25 C26 95.1(2)
C31 P1 C25 C26 -161.87(19)
C30 C25 C26 C27 2.1(4)
P1 C25 C26 C27 -178.2(2)
C25 C26 C27 C28 -1.0(4)
C26 C27 C28 C29 -0.7(4)
C27 C28 C29 C30 1.4(4)
C28 C29 C30 C25 -0.3(4)
C26 C25 C30 C29 -1.4(4)
P1 C25 C30 C29 178.9(2)
C12 P1 C31 C36 11.6(3)
C25 P1 C31 C36 -92.0(2)
C12 P1 C31 C32 -169.2(2)
C25 P1 C31 C32 87.2(2)
C36 C31 C32 C33 1.7(5)
P1 C31 C32 C33 -177.6(3)
C31 C32 C33 C34 -1.9(6)
C32 C33 C34 C35 0.7(6)
C33 C34 C35 C36 0.7(5)
C34 C35 C36 C31 -0.8(5)
C32 C31 C36 C35 -0.4(4)
P1 C31 C36 C35 178.9(2)
C3' Fe1' C1' C5' 81.14(15)
C2' Fe1' C1' C5' 119.53(19)
C4' Fe1' C1' C5' 37.13(14)
C8' Fe1' C1' C5' 161.7(3)
C7' Fe1' C1' C5' -163.63(16)
C9' Fe1' C1' C5' -43.7(3)
C6' Fe1' C1' C5' -120.99(15)
C10' Fe1' C1' C5' -78.90(17)
C3' Fe1' C1' C2' -38.39(14)
C4' Fe1' C1' C2' -82.40(14)
C8' Fe1' C1' C2' 42.2(4)
C7' Fe1' C1' C2' 76.83(17)
C9' Fe1' C1' C2' -163.2(3)
C5' Fe1' C1' C2' -119.53(19)
C6' Fe1' C1' C2' 119.47(14)
C10' Fe1' C1' C2' 161.57(14)
C3' Fe1' C1' C11' -160.7(2)
C2' Fe1' C1' C11' -122.3(3)
C4' Fe1' C1' C11' 155.3(2)
C8' Fe1' C1' C11' -80.1(4)
C7' Fe1' C1' C11' -45.4(3)
C9' Fe1' C1' C11' 74.5(4)
C5' Fe1' C1' C11' 118.2(3)
C6' Fe1' C1' C11' -2.8(2)
C10' Fe1' C1' C11' 39.3(2)
C5' C1' C2' C3' 1.5(3)
C11' C1' C2' C3' -177.0(2)
Fe1' C1' C2' C3' 59.74(17)
C5' C1' C2' C21' 178.6(2)
C11' C1' C2' C21' 0.2(4)
Fe1' C1' C2' C21' -123.1(3)
C5' C1' C2' Fe1' -58.23(16)
C11' C1' C2' Fe1' 123.3(2)
C4' Fe1' C2' C3' -37.32(16)
C8' Fe1' C2' C3' 78.14(19)
C7' Fe1' C2' C3' 119.85(17)
C9' Fe1' C2' C3' 46.4(3)
C5' Fe1' C2' C3' -80.98(16)
C6' Fe1' C2' C3' 161.43(16)
C10' Fe1' C2' C3' -167.8(3)
C1' Fe1' C2' C3' -118.24(19)
C3' Fe1' C2' C1' 118.24(19)
C4' Fe1' C2' C1' 80.92(14)
C8' Fe1' C2' C1' -163.62(15)
C7' Fe1' C2' C1' -121.91(15)
C9' Fe1' C2' C1' 164.6(3)
C5' Fe1' C2' C1' 37.26(13)
C6' Fe1' C2' C1' -80.33(16)
C10' Fe1' C2' C1' -49.6(3)
C3' Fe1' C2' C21' -117.2(3)
C4' Fe1' C2' C21' -154.5(2)
C8' Fe1' C2' C21' -39.1(3)
C7' Fe1' C2' C21' 2.7(3)
C9' Fe1' C2' C21' -70.8(4)
C5' Fe1' C2' C21' 161.8(2)
C6' Fe1' C2' C21' 44.2(3)
C10' Fe1' C2' C21' 75.0(4)
C1' Fe1' C2' C21' 124.6(3)
C1' C2' C3' C4' -1.5(3)
C21' C2' C3' C4' -178.8(2)
Fe1' C2' C3' C4' 58.92(19)
C1' C2' C3' Fe1' -60.44(16)
C21' C2' C3' Fe1' 122.3(2)
C2' Fe1' C3' C4' -120.0(2)
C8' Fe1' C3' C4' 120.25(17)
C7' Fe1' C3' C4' 161.63(16)
C9' Fe1' C3' C4' 78.90(19)
C5' Fe1' C3' C4' -37.70(15)
C6' Fe1' C3' C4' -168.2(3)
C10' Fe1' C3' C4' 48.6(4)
C1' Fe1' C3' C4' -81.32(16)
C4' Fe1' C3' C2' 120.0(2)
C8' Fe1' C3' C2' -119.72(16)
C7' Fe1' C3' C2' -78.35(19)
C9' Fe1' C3' C2' -161.07(16)
C5' Fe1' C3' C2' 82.32(16)
C6' Fe1' C3' C2' -48.2(4)
C10' Fe1' C3' C2' 168.6(3)
C1' Fe1' C3' C2' 38.70(14)
C2' C3' C4' C5' 0.9(3)
Fe1' C3' C4' C5' 59.72(18)
C2' C3' C4' Fe1' -58.79(18)
C3' Fe1' C4' C5' -119.2(2)
C2' Fe1' C4' C5' -81.62(15)
C8' Fe1' C4' C5' 163.30(15)
C7' Fe1' C4' C5' -164.7(3)
C9' Fe1' C4' C5' 121.76(15)
C6' Fe1' C4' C5' 48.9(4)
C10' Fe1' C4' C5' 80.14(17)
C1' Fe1' C4' C5' -37.00(14)
C2' Fe1' C4' C3' 37.54(16)
C8' Fe1' C4' C3' -77.55(19)
C7' Fe1' C4' C3' -45.6(4)
C9' Fe1' C4' C3' -119.09(17)
C5' Fe1' C4' C3' 119.2(2)
C6' Fe1' C4' C3' 168.1(3)
C10' Fe1' C4' C3' -160.70(15)
C1' Fe1' C4' C3' 82.15(16)
C3' C4' C5' C1' 0.0(3)
Fe1' C4' C5' C1' 59.27(17)
C3' C4' C5' Fe1' -59.24(19)
C2' C1' C5' C4' -1.0(3)
C11' C1' C5' C4' 177.6(2)
Fe1' C1' C5' C4' -58.54(18)
C2' C1' C5' Fe1' 57.58(16)
C11' C1' C5' Fe1' -123.9(2)
C3' Fe1' C5' C4' 37.91(15)
C2' Fe1' C5' C4' 82.22(16)
C8' Fe1' C5' C4' -41.8(4)
C7' Fe1' C5' C4' 163.4(3)
C9' Fe1' C5' C4' -76.50(18)
C6' Fe1' C5' C4' -161.23(15)
C10' Fe1' C5' C4' -119.14(15)
C1' Fe1' C5' C4' 120.3(2)
C3' Fe1' C5' C1' -82.43(15)
C2' Fe1' C5' C1' -38.13(14)
C4' Fe1' C5' C1' -120.3(2)
C8' Fe1' C5' C1' -162.1(3)
C7' Fe1' C5' C1' 43.0(4)
C9' Fe1' C5' C1' 163.16(15)
C6' Fe1' C5' C1' 78.43(17)
C10' Fe1' C5' C1' 120.52(15)
C3' Fe1' C6' C10' -160.0(3)
C2' Fe1' C6' C10' 164.16(15)
C4' Fe1' C6' C10' 42.2(4)
C8' Fe1' C6' C10' -81.43(17)
C7' Fe1' C6' C10' -119.3(2)
C9' Fe1' C6' C10' -37.71(16)
C5' Fe1' C6' C10' 78.49(18)
C1' Fe1' C6' C10' 120.64(16)
C3' Fe1' C6' C7' -40.7(4)
C2' Fe1' C6' C7' -76.53(19)
C4' Fe1' C6' C7' 161.5(3)
C8' Fe1' C6' C7' 37.87(17)
C9' Fe1' C6' C7' 81.59(18)
C5' Fe1' C6' C7' -162.21(16)
C10' Fe1' C6' C7' 119.3(2)
C1' Fe1' C6' C7' -120.06(16)
C10' C6' C7' C8' -0.3(3)
Fe1' C6' C7' C8' -59.6(2)
C10' C6' C7' Fe1' 59.29(18)
C3' Fe1' C7' C8' -77.2(2)
C2' Fe1' C7' C8' -119.45(17)
C4' Fe1' C7' C8' -43.7(4)
C9' Fe1' C7' C8' 37.33(17)
C5' Fe1' C7' C8' 166.1(3)
C6' Fe1' C7' C8' 118.8(2)
C10' Fe1' C7' C8' 81.32(18)
C1' Fe1' C7' C8' -161.78(16)
C3' Fe1' C7' C6' 164.03(15)
C2' Fe1' C7' C6' 121.75(16)
C4' Fe1' C7' C6' -162.5(3)
C8' Fe1' C7' C6' -118.8(2)
C9' Fe1' C7' C6' -81.47(17)
C5' Fe1' C7' C6' 47.3(4)
C10' Fe1' C7' C6' -37.48(16)
C1' Fe1' C7' C6' 79.41(18)
C6' C7' C8' C9' 0.3(3)
Fe1' C7' C8' C9' -59.5(2)
C6' C7' C8' Fe1' 59.76(18)
C3' Fe1' C8' C9' -119.78(18)
C2' Fe1' C8' C9' -161.93(16)
C4' Fe1' C8' C9' -78.0(2)
C7' Fe1' C8' C9' 119.7(3)
C5' Fe1' C8' C9' -47.2(4)
C6' Fe1' C8' C9' 81.65(19)
C10' Fe1' C8' C9' 37.96(18)
C1' Fe1' C8' C9' 166.6(3)
C3' Fe1' C8' C7' 120.49(18)
C2' Fe1' C8' C7' 78.4(2)
C4' Fe1' C8' C7' 162.26(17)
C9' Fe1' C8' C7' -119.7(3)
C5' Fe1' C8' C7' -167.0(3)
C6' Fe1' C8' C7' -38.07(17)
C10' Fe1' C8' C7' -81.76(19)
C1' Fe1' C8' C7' 46.9(4)
C7' C8' C9' C10' -0.2(3)
Fe1' C8' C9' C10' -59.45(19)
C7' C8' C9' Fe1' 59.30(19)
C3' Fe1' C9' C8' 77.7(2)
C2' Fe1' C9' C8' 43.7(4)
C4' Fe1' C9' C8' 119.84(19)
C7' Fe1' C9' C8' -37.45(19)
C5' Fe1' C9' C8' 161.27(17)
C6' Fe1' C9' C8' -81.53(19)
C10' Fe1' C9' C8' -119.0(3)
C1' Fe1' C9' C8' -166.3(3)
C3' Fe1' C9' C10' -163.36(16)
C2' Fe1' C9' C10' 162.7(2)
C4' Fe1' C9' C10' -121.21(17)
C8' Fe1' C9' C10' 119.0(3)
C7' Fe1' C9' C10' 81.51(19)
C5' Fe1' C9' C10' -79.77(19)
C6' Fe1' C9' C10' 37.43(17)
C1' Fe1' C9' C10' -47.4(4)
C7' C6' C10' C9' 0.2(3)
Fe1' C6' C10' C9' 59.15(19)
C7' C6' C10' Fe1' -58.96(18)
C8' C9' C10' C6' 0.0(3)
Fe1' C9' C10' C6' -59.30(18)
C8' C9' C10' Fe1' 59.3(2)
C3' Fe1' C10' C6' 160.7(3)
C2' Fe1' C10' C6' -41.4(4)
C4' Fe1' C10' C6' -163.56(16)
C8' Fe1' C10' C6' 81.71(18)
C7' Fe1' C10' C6' 37.83(17)
C9' Fe1' C10' C6' 119.4(2)
C5' Fe1' C10' C6' -120.93(16)
C1' Fe1' C10' C6' -78.67(18)
C3' Fe1' C10' C9' 41.3(4)
C2' Fe1' C10' C9' -160.8(3)
C4' Fe1' C10' C9' 77.0(2)
C8' Fe1' C10' C9' -37.72(18)
C7' Fe1' C10' C9' -81.60(19)
C5' Fe1' C10' C9' 119.64(17)
C6' Fe1' C10' C9' -119.4(2)
C1' Fe1' C10' C9' 161.90(16)
C5' C1' C11' C15' -175.9(2)
C2' C1' C11' C15' 2.3(4)
Fe1' C1' C11' C15' 94.0(3)
C5' C1' C11' C12' 1.8(4)
C2' C1' C11' C12' 180.0(2)
Fe1' C1' C11' C12' -88.3(3)
C5' C1' C11' Fe2' -87.2(3)
C2' C1' C11' Fe2' 91.0(3)
Fe1' C1' C11' Fe2' -177.34(12)
C20' Fe2' C11' C15' 73.7(2)
C12' Fe2' C11' C15' -118.1(2)
C13' Fe2' C11' C15' -80.25(15)
C17' Fe2' C11' C15' 155.66(17)
C16' Fe2' C11' C15' 114.07(17)
C19' Fe2' C11' C15' 48.7(6)
C18' Fe2' C11' C15' -174.2(3)
C14' Fe2' C11' C15' -36.75(15)
C20' Fe2' C11' C12' -168.17(17)
C15' Fe2' C11' C12' 118.1(2)
C13' Fe2' C11' C12' 37.86(13)
C17' Fe2' C11' C12' -86.23(18)
C16' Fe2' C11' C12' -127.83(16)
C19' Fe2' C11' C12' 166.8(5)
C18' Fe2' C11' C12' -56.1(4)
C14' Fe2' C11' C12' 81.35(15)
C20' Fe2' C11' C1' -46.7(3)
C15' Fe2' C11' C1' -120.4(3)
C12' Fe2' C11' C1' 121.5(2)
C13' Fe2' C11' C1' 159.4(2)
C17' Fe2' C11' C1' 35.3(2)
C16' Fe2' C11' C1' -6.3(2)
C19' Fe2' C11' C1' -71.7(6)
C18' Fe2' C11' C1' 65.4(4)
C14' Fe2' C11' C1' -157.1(2)
C15' C11' C12' C13' -0.6(2)
C1' C11' C12' C13' -178.7(2)
Fe2' C11' C12' C13' -59.42(16)
C15' C11' C12' P1' 177.80(17)
C1' C11' C12' P1' -0.3(3)
Fe2' C11' C12' P1' 118.99(19)
C15' C11' C12' Fe2' 58.81(15)
C1' C11' C12' Fe2' -119.3(2)
C25' P1' C12' C13' 12.1(2)
C31' P1' C12' C13' -92.4(2)
C25' P1' C12' C11' -166.1(2)
C31' P1' C12' C11' 89.4(2)
C25' P1' C12' Fe2' -75.88(17)
C31' P1' C12' Fe2' 179.61(14)
C20' Fe2' C12' C13' 155.0(4)
C15' Fe2' C12' C13' 80.69(15)
C17' Fe2' C12' C13' -128.77(18)
C16' Fe2' C12' C13' -170.19(18)
C19' Fe2' C12' C13' -51.4(4)
C11' Fe2' C12' C13' 119.05(19)
C18' Fe2' C12' C13' -86.0(2)
C14' Fe2' C12' C13' 36.87(14)
C20' Fe2' C12' C11' 35.9(4)
C15' Fe2' C12' C11' -38.36(13)
C13' Fe2' C12' C11' -119.05(19)
C17' Fe2' C12' C11' 112.18(18)
C16' Fe2' C12' C11' 70.76(19)
C19' Fe2' C12' C11' -170.4(3)
C18' Fe2' C12' C11' 154.97(18)
C14' Fe2' C12' C11' -82.18(14)
C20' Fe2' C12' P1' -86.5(4)
C15' Fe2' C12' P1' -160.73(18)
C13' Fe2' C12' P1' 118.6(2)
C17' Fe2' C12' P1' -10.2(2)
C16' Fe2' C12' P1' -51.6(2)
C19' Fe2' C12' P1' 67.2(4)
C11' Fe2' C12' P1' -122.4(2)
C18' Fe2' C12' P1' 32.6(2)
C14' Fe2' C12' P1' 155.44(18)
C11' C12' C13' C14' 0.4(3)
P1' C12' C13' C14' -178.05(18)
Fe2' C12' C13' C14' -59.08(18)
C11' C12' C13' Fe2' 59.50(15)
P1' C12' C13' Fe2' -118.97(18)
C20' Fe2' C13' C14' -43.6(4)
C15' Fe2' C13' C14' 37.93(14)
C12' Fe2' C13' C14' 120.5(2)
C17' Fe2' C13' C14' -167.52(17)
C16' Fe2' C13' C14' 153.7(5)
C19' Fe2' C13' C14' -81.90(18)
C11' Fe2' C13' C14' 82.10(15)
C18' Fe2' C13' C14' -125.69(16)
C20' Fe2' C13' C12' -164.1(3)
C15' Fe2' C13' C12' -82.58(14)
C17' Fe2' C13' C12' 72.0(2)
C16' Fe2' C13' C12' 33.2(6)
C19' Fe2' C13' C12' 157.59(16)
C11' Fe2' C13' C12' -38.41(13)
C18' Fe2' C13' C12' 113.81(16)
C14' Fe2' C13' C12' -120.5(2)
C12' C13' C14' C15' -0.1(3)
Fe2' C13' C14' C15' -58.53(17)
C12' C13' C14' Fe2' 58.47(17)
C20' Fe2' C14' C13' 159.5(2)
C15' Fe2' C14' C13' -119.0(2)
C12' Fe2' C14' C13' -37.30(14)
C17' Fe2' C14' C13' 45.1(5)
C16' Fe2' C14' C13' -166.4(3)
C19' Fe2' C14' C13' 116.6(2)
C11' Fe2' C14' C13' -82.06(15)
C18' Fe2' C14' C13' 75.81(19)
C20' Fe2' C14' C15' -81.4(2)
C12' Fe2' C14' C15' 81.74(15)
C13' Fe2' C14' C15' 119.0(2)
C17' Fe2' C14' C15' 164.1(4)
C16' Fe2' C14' C15' -47.3(3)
C19' Fe2' C14' C15' -124.4(2)
C11' Fe2' C14' C15' 36.98(14)
C18' Fe2' C14' C15' -165.16(17)
C13' C14' C15' C11' -0.3(3)
Fe2' C14' C15' C11' -59.08(16)
C13' C14' C15' Fe2' 58.74(17)
C12' C11' C15' C14' 0.6(3)
C1' C11' C15' C14' 178.7(2)
Fe2' C11' C15' C14' 59.21(17)
C12' C11' C15' Fe2' -58.62(15)
C1' C11' C15' Fe2' 119.5(2)
C20' Fe2' C15' C14' 114.8(2)
C12' Fe2' C15' C14' -82.02(16)
C13' Fe2' C15' C14' -37.75(14)
C17' Fe2' C15' C14' -172.0(2)
C16' Fe2' C15' C14' 157.00(17)
C19' Fe2' C15' C14' 75.4(3)
C11' Fe2' C15' C14' -121.0(2)
C18' Fe2' C15' C14' 49.5(6)
C20' Fe2' C15' C11' -124.2(2)
C12' Fe2' C15' C11' 38.95(14)
C13' Fe2' C15' C11' 83.22(15)
C17' Fe2' C15' C11' -51.0(3)
C16' Fe2' C15' C11' -82.03(18)
C19' Fe2' C15' C11' -163.6(2)
C18' Fe2' C15' C11' 170.4(5)
C14' Fe2' C15' C11' 121.0(2)
C20' Fe2' C16' C17' -119.6(4)
C15' Fe2' C16' C17' 158.27(19)
C12' Fe2' C16' C17' 75.1(3)
C13' Fe2' C16' C17' 48.7(7)
C19' Fe2' C16' C17' -81.5(2)
C11' Fe2' C16' C17' 115.8(2)
C18' Fe2' C16' C17' -37.5(2)
C14' Fe2' C16' C17' -169.0(2)
C15' Fe2' C16' C20' -82.1(3)
C12' Fe2' C16' C20' -165.3(2)
C13' Fe2' C16' C20' 168.2(5)
C17' Fe2' C16' C20' 119.6(4)
C19' Fe2' C16' C20' 38.0(2)
C11' Fe2' C16' C20' -124.6(2)
C18' Fe2' C16' C20' 82.1(3)
C14' Fe2' C16' C20' -49.4(4)
C20' C16' C17' C18' 1.0(3)
Fe2' C16' C17' C18' 59.8(2)
C20' C16' C17' Fe2' -58.7(2)
C20' Fe2' C17' C16' 37.6(3)
C15' Fe2' C17' C16' -44.8(3)
C12' Fe2' C17' C16' -124.7(2)
C13' Fe2' C17' C16' -166.0(2)
C19' Fe2' C17' C16' 81.4(3)
C11' Fe2' C17' C16' -80.3(2)
C18' Fe2' C17' C16' 119.5(3)
C14' Fe2' C17' C16' 157.7(4)
C20' Fe2' C17' C18' -81.9(3)
C15' Fe2' C17' C18' -164.3(2)
C12' Fe2' C17' C18' 115.8(2)
C13' Fe2' C17' C18' 74.6(2)
C16' Fe2' C17' C18' -119.5(3)
C19' Fe2' C17' C18' -38.1(3)
C11' Fe2' C17' C18' 160.2(2)
C14' Fe2' C17' C18' 38.2(6)
C16' C17' C18' C19' -0.4(4)
Fe2' C17' C18' C19' 59.1(2)
C16' C17' C18' Fe2' -59.5(2)
C20' Fe2' C18' C17' 81.5(3)
C15' Fe2' C18' C17' 151.6(5)
C12' Fe2' C18' C17' -82.7(2)
C13' Fe2' C18' C17' -127.0(2)
C16' Fe2' C18' C17' 37.5(2)
C19' Fe2' C18' C17' 118.7(4)
C11' Fe2' C18' C17' -42.8(5)
C14' Fe2' C18' C17' -169.24(19)
C20' Fe2' C18' C19' -37.2(3)
C15' Fe2' C18' C19' 32.9(7)
C12' Fe2' C18' C19' 158.6(3)
C13' Fe2' C18' C19' 114.3(3)
C17' Fe2' C18' C19' -118.7(4)
C16' Fe2' C18' C19' -81.2(3)
C11' Fe2' C18' C19' -161.5(3)
C14' Fe2' C18' C19' 72.1(3)
C17' C18' C19' C20' -0.5(4)
Fe2' C18' C19' C20' 58.6(2)
C17' C18' C19' Fe2' -59.1(2)
C15' Fe2' C19' C20' 70.3(3)
C12' Fe2' C19' C20' -168.6(3)
C13' Fe2' C19' C20' 154.7(2)
C17' Fe2' C19' C20' -82.1(3)
C16' Fe2' C19' C20' -38.2(2)
C11' Fe2' C19' C20' 32.7(6)
C18' Fe2' C19' C20' -120.0(4)
C14' Fe2' C19' C20' 112.0(2)
C20' Fe2' C19' C18' 120.0(4)
C15' Fe2' C19' C18' -169.8(2)
C12' Fe2' C19' C18' -48.6(5)
C13' Fe2' C19' C18' -85.3(3)
C17' Fe2' C19' C18' 37.9(3)
C16' Fe2' C19' C18' 81.8(3)
C11' Fe2' C19' C18' 152.7(4)
C14' Fe2' C19' C18' -128.0(3)
C18' C19' C20' C16' 1.1(4)
Fe2' C19' C20' C16' 60.3(2)
C18' C19' C20' Fe2' -59.2(2)
C17' C16' C20' C19' -1.3(4)
Fe2' C16' C20' C19' -60.4(2)
C17' C16' C20' Fe2' 59.1(2)
C15' Fe2' C20' C19' -127.7(2)
C12' Fe2' C20' C19' 163.4(3)
C13' Fe2' C20' C19' -55.0(4)
C17' Fe2' C20' C19' 81.1(2)
C16' Fe2' C20' C19' 118.4(3)
C11' Fe2' C20' C19' -168.57(18)
C18' Fe2' C20' C19' 37.3(2)
C14' Fe2' C20' C19' -85.5(2)
C15' Fe2' C20' C16' 113.9(2)
C12' Fe2' C20' C16' 44.9(5)
C13' Fe2' C20' C16' -173.4(3)
C17' Fe2' C20' C16' -37.4(2)
C19' Fe2' C20' C16' -118.4(3)
C11' Fe2' C20' C16' 73.0(2)
C18' Fe2' C20' C16' -81.1(2)
C14' Fe2' C20' C16' 156.0(2)
C23' N1' C21' C2' -66.1(3)
C24' N1' C21' C2' 166.2(2)
C23' N1' C21' C22' 61.2(3)
C24' N1' C21' C22' -66.5(3)
C3' C2' C21' N1' 104.2(3)
C1' C2' C21' N1' -72.5(3)
Fe1' C2' C21' N1' -166.99(19)
C3' C2' C21' C22' -24.2(4)
C1' C2' C21' C22' 159.1(3)
Fe1' C2' C21' C22' 64.6(3)
C12' P1' C25' C26' 96.2(2)
C31' P1' C25' C26' -160.4(2)
C12' P1' C25' C30' -86.0(2)
C31' P1' C25' C30' 17.3(2)
C30' C25' C26' C27' 1.2(4)
P1' C25' C26' C27' 179.0(2)
C25' C26' C27' C28' -0.8(4)
C26' C27' C28' C29' -0.4(4)
C27' C28' C29' C30' 1.3(4)
C28' C29' C30' C25' -0.9(4)
C26' C25' C30' C29' -0.3(4)
P1' C25' C30' C29' -178.04(19)
C12' P1' C31' C36' 15.0(2)
C25' P1' C31' C36' -89.3(2)
C12' P1' C31' C32' -162.0(2)
C25' P1' C31' C32' 93.7(2)
C36' C31' C32' C33' 0.9(4)
P1' C31' C32' C33' 178.0(2)
C31' C32' C33' C34' -0.3(4)
C32' C33' C34' C35' -0.4(5)
C33' C34' C35' C36' 0.5(5)
C32' C31' C36' C35' -0.8(4)
P1' C31' C36' C35' -177.8(2)
C34' C35' C36' C31' 0.1(4)
